data_4133811
loop_
_publ_author_name
'Fisher, Steven P.'
'McArthur, Scott G.'
'Tej, Varun'
'Lee, Sarah E.'
'Chan, Allen L.'
'Banda, Isaac'
'Gregory, Aaron'
'Berkley, Kevin'
'Tsay, Charlene'
'Rheingold, Arnold L.'
'Guisado-Barrios, Gregorio'
'Lavallo, Vincent'

_publ_section_title
;
 Strongly Coordinating Ligands to Form Weakly Coordinating yet Functional
 Organometallic Anions.
;
_journal_name_full 'Journal of the American Chemical Society'
_journal_paper_doi 10.1021/jacs.9b10234
_journal_year 2019
_chemical_formula_sum 'C30.84 H37.31 Au B22 Br12 Cl0.47 F0.77 N2 S'
_chemical_formula_weight 1892.89
_space_group_crystal_system triclinic
_space_group_IT_number 2
_space_group_name_Hall '-P 1'
_space_group_name_H-M_alt 'P -1'
_atom_sites_solution_hydrogens geom
_audit_creation_method SHELXL-2013
_cell_angle_alpha 87.7680(9)
_cell_angle_beta 88.6994(8)
_cell_angle_gamma 75.7526(8)
_cell_formula_units_Z 2
_cell_length_a 9.0627(5)
_cell_length_b 17.1820(9)
_cell_length_c 18.6821(10)
_cell_measurement_reflns_used 9991
_cell_measurement_temperature 100(2)
_cell_measurement_theta_max 31.44
_cell_measurement_theta_min 2.45
_cell_volume 2817.2(3)
_computing_cell_refinement 'Bruker SAINT'
_computing_data_collection 'Bruker APEX2'
_computing_data_reduction 'Bruker SAINT'
_computing_molecular_graphics 'Bruker SHELXTL'
_computing_publication_material 'Bruker SHELXTL'
_computing_structure_refinement 'SHELXL-2013 (Sheldrick, 2013)'
_computing_structure_solution 'SHELXS-97 (Sheldrick 2008)'
_diffrn_ambient_temperature 100(2)
_diffrn_measured_fraction_theta_full 1.000
_diffrn_measured_fraction_theta_max 0.999
_diffrn_measurement_device_type 'Bruker APEX-II CCD'
_diffrn_measurement_method '\f and \w scans'
_diffrn_radiation_type MoK\a
_diffrn_radiation_wavelength 0.71073
_diffrn_reflns_av_R_equivalents 0.0310
_diffrn_reflns_av_unetI/netI 0.0255
_diffrn_reflns_Laue_measured_fraction_full 1.000
_diffrn_reflns_Laue_measured_fraction_max 0.999
_diffrn_reflns_limit_h_max 12
_diffrn_reflns_limit_h_min -12
_diffrn_reflns_limit_k_max 22
_diffrn_reflns_limit_k_min -22
_diffrn_reflns_limit_l_max 24
_diffrn_reflns_limit_l_min -24
_diffrn_reflns_number 58734
_diffrn_reflns_point_group_measured_fraction_full 1.000
_diffrn_reflns_point_group_measured_fraction_max 0.999
_diffrn_reflns_theta_full 25.242
_diffrn_reflns_theta_max 28.282
_diffrn_reflns_theta_min 1.667
_exptl_absorpt_coefficient_mu 11.213
_exptl_absorpt_correction_type multi-scan
_exptl_absorpt_process_details 'Bruker SADABS'
_exptl_crystal_colour yellow
_exptl_crystal_density_diffrn 2.231
_exptl_crystal_density_meas ?
_exptl_crystal_density_method 'not measured'
_exptl_crystal_description 'prism frag'
_exptl_crystal_F_000 1752
_exptl_crystal_size_max 0.482
_exptl_crystal_size_mid 0.463
_exptl_crystal_size_min 0.122
_exptl_transmission_factor_max 0.214
_exptl_transmission_factor_min 0.081
_refine_diff_density_max 2.079
_refine_diff_density_min -1.877
_refine_diff_density_rms 0.121
_refine_ls_extinction_method none
_refine_ls_goodness_of_fit_ref 1.039
_refine_ls_hydrogen_treatment constr
_refine_ls_matrix_type full
_refine_ls_number_parameters 714
_refine_ls_number_reflns 13945
_refine_ls_number_restraints 424
_refine_ls_restrained_S_all 1.030
_refine_ls_R_factor_all 0.0322
_refine_ls_R_factor_gt 0.0265
_refine_ls_shift/su_max 0.005
_refine_ls_shift/su_mean 0.000
_refine_ls_structure_factor_coef Fsqd
_refine_ls_weighting_details 'w=1/[\s^2^(Fo^2^)+(0.0243P)^2^+8.4317P] where P=(Fo^2^+2Fc^2^)/3'
_refine_ls_weighting_scheme calc
_refine_ls_wR_factor_gt 0.0606
_refine_ls_wR_factor_ref 0.0626
_reflns_Friedel_coverage 0.000
_reflns_number_gt 12422
_reflns_number_total 13945
_reflns_threshold_expression 'I > 2\s(I)'
_cod_data_source_file ja9b10234_si_006.cif
_cod_data_source_block vL301SF_0m
_cod_depositor_comments
;
The following automatic conversions were performed:

data item '_exptl_crystal_density_meas' value 'not measured' was
changed to '?' -- the value is perceived as not measured.

Automatic conversion script
Id: cif_fix_values 7556 2019-12-06 15:28:31Z antanas 
;
_cod_database_code 4133811
_shelx_space_group_comment
; 
The symmetry employed for this shelxl refinement is uniquely defined 
by the following loop, which should always be used as a source of 
symmetry information in preference to the above space-group names. 
They are only intended as comments. 
;
_shelx_estimated_absorpt_t_min 0.074
_shelx_estimated_absorpt_t_max 0.342
_shelxl_version_number 2013-4

loop_
_space_group_symop_operation_xyz
'x, y, z'
'-x, -y, -z'

loop_
_atom_site_label
_atom_site_type_symbol
_atom_site_fract_x
_atom_site_fract_y
_atom_site_fract_z
_atom_site_U_iso_or_equiv
_atom_site_adp_type
_atom_site_occupancy
_atom_site_site_symmetry_order
_atom_site_calc_flag
_atom_site_refinement_flags_posn
_atom_site_refinement_flags_adp
_atom_site_refinement_flags_occupancy
_atom_site_disorder_assembly
_atom_site_disorder_group
C1F C 0.2430(8) 0.5290(7) 0.4507(3) 0.039(3) Uani 0.399(3) 1 d DG U P A 1
C2F C 0.3716(7) 0.4928(6) 0.4111(3) 0.0210(19) Uani 0.399(3) 1 d DG U P A 1
H2F H 0.4677 0.4760 0.4337 0.025 Uiso 0.399(3) 1 calc R U P A 1
C3F C 0.3597(9) 0.4811(7) 0.3385(3) 0.025(2) Uani 0.399(3) 1 d G U P A 1
H3F H 0.4476 0.4564 0.3114 0.030 Uiso 0.399(3) 1 calc R U P A 1
C4F C 0.2192(11) 0.5057(10) 0.3054(4) 0.031(3) Uani 0.399(3) 1 d G U P A 1
H4F H 0.2110 0.4977 0.2558 0.037 Uiso 0.399(3) 1 calc R U P A 1
C5F C 0.0906(9) 0.5419(10) 0.3450(5) 0.037(5) Uani 0.399(3) 1 d G U P A 1
H5F H -0.0055 0.5586 0.3224 0.044 Uiso 0.399(3) 1 calc R U P A 1
C6F C 0.1025(7) 0.5535(9) 0.4176(5) 0.044(4) Uani 0.399(3) 1 d DG U P A 1
H6F H 0.0146 0.5782 0.4447 0.053 Uiso 0.399(3) 1 calc R U P A 1
F1F F 0.2535(12) 0.5397(6) 0.5191(4) 0.0671(16) Uani 0.399(3) 1 d D U P A 1
C1D C 0.1788(11) 0.5318(9) 0.4509(5) 0.055(4) Uani 0.369(3) 1 d DG U P B 2
C2D C 0.3315(10) 0.4980(10) 0.4357(7) 0.069(4) Uani 0.369(3) 1 d DG U P B 2
H2D H 0.4035 0.4872 0.4732 0.083 Uiso 0.369(3) 1 calc R U P B 2
C3D C 0.3788(12) 0.4799(11) 0.3657(9) 0.071(5) Uani 0.369(3) 1 d G U P B 2
H3D H 0.4831 0.4567 0.3554 0.085 Uiso 0.369(3) 1 calc R U P B 2
C4D C 0.2734(18) 0.4957(11) 0.3108(6) 0.059(5) Uani 0.369(3) 1 d G U P B 2
H4D H 0.3057 0.4833 0.2630 0.071 Uiso 0.369(3) 1 calc R U P B 2
C5D C 0.1207(16) 0.5295(11) 0.3260(5) 0.048(5) Uani 0.369(3) 1 d G U P B 2
H5D H 0.0487 0.5403 0.2885 0.057 Uiso 0.369(3) 1 calc R U P B 2
C6D C 0.0734(10) 0.5476(9) 0.3960(6) 0.033(3) Uani 0.369(3) 1 d DG U P B 2
H6D H -0.0309 0.5708 0.4064 0.039 Uiso 0.369(3) 1 calc R U P B 2
F1D F 0.1353(18) 0.5497(9) 0.5162(5) 0.119(5) Uani 0.369(3) 1 d D U P B 2
C1S C 0.123(3) 0.5705(13) 0.4421(8) 0.057(6) Uani 0.232(2) 1 d D U P C 3
H1A H 0.1431 0.6243 0.4464 0.068 Uiso 0.232(2) 1 calc R U P C 3
H1B H 0.0233 0.5715 0.4650 0.068 Uiso 0.232(2) 1 calc R U P C 3
Cl1S Cl 0.1172(11) 0.5494(6) 0.3499(4) 0.050(2) Uani 0.232(2) 1 d D U P C 3
Cl2S Cl 0.2676(10) 0.4975(5) 0.4874(3) 0.0671(16) Uani 0.232(2) 1 d D U P C 3
Au1 Au 0.01252(2) 0.88617(2) 0.12392(2) 0.01839(4) Uani 1 1 d . . . . .
N1 N 0.0736(3) 0.70537(16) 0.10510(14) 0.0136(5) Uani 1 1 d . . . . .
C2 C 0.1001(4) 0.7674(2) 0.14167(17) 0.0146(6) Uani 1 1 d . . . . .
N3 N 0.2057(3) 0.73221(16) 0.19085(14) 0.0134(5) Uani 1 1 d . . . . .
C4 C 0.2466(4) 0.6494(2) 0.18421(19) 0.0212(7) Uani 1 1 d . . . . .
H4 H 0.3188 0.6117 0.2123 0.025 Uiso 1 1 calc R U . . .
C5 C 0.1642(4) 0.6326(2) 0.13029(19) 0.0198(7) Uani 1 1 d . . . . .
H5 H 0.1675 0.5810 0.1129 0.024 Uiso 1 1 calc R U . . .
S1 S -0.07211(13) 1.02223(6) 0.09967(7) 0.0373(2) Uani 1 1 d D . . . .
C6 C -0.1466(14) 1.0606(5) 0.1847(5) 0.049(2) Uani 0.71(2) 1 d D U P D 1
H6G H -0.2026 1.1170 0.1782 0.073 Uiso 0.71(2) 1 calc R U P D 1
H6H H -0.0625 1.0568 0.2177 0.073 Uiso 0.71(2) 1 calc R U P D 1
H6I H -0.2155 1.0291 0.2044 0.073 Uiso 0.71(2) 1 calc R U P D 1
C7 C -0.2467(12) 1.0343(8) 0.0530(8) 0.069(4) Uani 0.71(2) 1 d D U P D 1
H7D H -0.3015 0.9955 0.0727 0.103 Uiso 0.71(2) 1 calc R U P D 1
H7E H -0.2249 1.0250 0.0020 0.103 Uiso 0.71(2) 1 calc R U P D 1
H7F H -0.3096 1.0889 0.0588 0.103 Uiso 0.71(2) 1 calc R U P D 1
C6X C -0.205(3) 1.0771(13) 0.1634(13) 0.049(2) Uani 0.29(2) 1 d D U P D 2
H6J H -0.2603 1.1284 0.1413 0.073 Uiso 0.29(2) 1 calc R U P D 2
H6K H -0.1506 1.0871 0.2053 0.073 Uiso 0.29(2) 1 calc R U P D 2
H6L H -0.2782 1.0456 0.1783 0.073 Uiso 0.29(2) 1 calc R U P D 2
C7X C -0.204(3) 1.021(2) 0.0291(15) 0.069(4) Uani 0.29(2) 1 d D U P D 2
H7G H -0.2899 1.0019 0.0487 0.103 Uiso 0.29(2) 1 calc R U P D 2
H7H H -0.1519 0.9852 -0.0082 0.103 Uiso 0.29(2) 1 calc R U P D 2
H7I H -0.2403 1.0756 0.0084 0.103 Uiso 0.29(2) 1 calc R U P D 2
C1A C -0.0348(3) 0.71072(19) 0.04708(16) 0.0124(6) Uani 1 1 d . . . . .
B2A B -0.2040(4) 0.7830(2) 0.0490(2) 0.0158(7) Uani 1 1 d . . . . .
H2A H -0.2389 0.8285 0.0914 0.019 Uiso 1 1 calc R U . . .
B3A B -0.1986(4) 0.6797(2) 0.06683(19) 0.0144(7) Uani 1 1 d . . . . .
H3A H -0.2291 0.6575 0.1210 0.017 Uiso 1 1 calc R U . . .
B4A B -0.0496(4) 0.6208(2) 0.01315(19) 0.0135(7) Uani 1 1 d . . . . .
H4A H 0.0169 0.5599 0.0322 0.016 Uiso 1 1 calc R U . . .
B5A B 0.0398(4) 0.6874(2) -0.03760(19) 0.0136(7) Uani 1 1 d . . . . .
H5A H 0.1641 0.6703 -0.0517 0.016 Uiso 1 1 calc R U . . .
B6A B -0.0555(4) 0.7879(2) -0.01559(19) 0.0150(7) Uani 1 1 d . . . . .
H6A H 0.0072 0.8365 -0.0155 0.018 Uiso 1 1 calc R U . . .
B7A B -0.2484(4) 0.8068(2) -0.0425(2) 0.0163(7) Uani 1 1 d . . . . .
B8A B -0.3373(4) 0.7391(2) 0.00784(19) 0.0153(7) Uani 1 1 d . . . . .
B9A B -0.2419(4) 0.6388(2) -0.01377(19) 0.0145(7) Uani 1 1 d . . . . .
B10A B -0.0953(4) 0.6439(2) -0.07821(19) 0.0151(7) Uani 1 1 d . . . . .
B11A B -0.0990(4) 0.7466(2) -0.09577(19) 0.0160(7) Uani 1 1 d . . . . .
B12A B -0.2728(4) 0.7170(2) -0.0818(2) 0.0170(7) Uani 1 1 d . . . . .
Br1A Br -0.35892(5) 0.91192(2) -0.07810(2) 0.03260(9) Uani 1 1 d . . . . .
Br2A Br -0.55402(4) 0.76653(2) 0.03234(2) 0.02396(8) Uani 1 1 d . . . . .
Br3A Br -0.34734(4) 0.55234(2) -0.01129(2) 0.01941(7) Uani 1 1 d . . . . .
Br4A Br -0.03478(4) 0.56432(2) -0.15168(2) 0.01994(7) Uani 1 1 d . . . . .
Br5A Br -0.04669(4) 0.78714(2) -0.18928(2) 0.02247(7) Uani 1 1 d . . . . .
Br6A Br -0.41208(4) 0.72193(3) -0.16019(2) 0.02685(8) Uani 1 1 d . . . . .
C1B C 0.2730(4) 0.77213(19) 0.24456(17) 0.0139(6) Uani 1 1 d . . . . .
B2B B 0.2083(4) 0.7685(2) 0.33261(19) 0.0152(7) Uani 1 1 d . . . . .
H2B H 0.1159 0.7394 0.3515 0.018 Uiso 1 1 calc R U . . .
B3B B 0.1689(4) 0.8602(2) 0.2796(2) 0.0159(7) Uani 1 1 d . . . . .
H3B H 0.0497 0.8911 0.2640 0.019 Uiso 1 1 calc R U . . .
B4B B 0.3279(4) 0.8583(2) 0.2198(2) 0.0156(7) Uani 1 1 d . . . . .
H4B H 0.3133 0.8879 0.1651 0.019 Uiso 1 1 calc R U . . .
B5B B 0.4659(4) 0.7653(2) 0.2365(2) 0.0169(7) Uani 1 1 d . . . . .
H5B H 0.5414 0.7340 0.1927 0.020 Uiso 1 1 calc R U . . .
B6B B 0.3917(4) 0.7107(2) 0.3058(2) 0.0154(7) Uani 1 1 d . . . . .
H6B H 0.4187 0.6434 0.3074 0.018 Uiso 1 1 calc R U . . .
B7B B 0.3704(4) 0.7663(2) 0.38504(19) 0.0153(7) Uani 1 1 d . . . . .
B8B B 0.2329(4) 0.8591(2) 0.36871(19) 0.0147(7) Uani 1 1 d . . . . .
B9B B 0.3060(4) 0.9138(2) 0.2991(2) 0.0165(7) Uani 1 1 d . . . . .
B10B B 0.4899(4) 0.8554(2) 0.2730(2) 0.0168(7) Uani 1 1 d . . . . .
B11B B 0.5294(4) 0.7640(2) 0.3254(2) 0.0175(7) Uani 1 1 d . . . . .
B12B B 0.4319(4) 0.8564(2) 0.36545(19) 0.0139(7) Uani 1 1 d . . . . .
Br1B Br 0.39864(4) 0.70930(2) 0.47790(2) 0.02240(7) Uani 1 1 d . . . . .
Br2B Br 0.09714(4) 0.91535(2) 0.44246(2) 0.02110(7) Uani 1 1 d . . . . .
Br3B Br 0.25463(4) 1.03089(2) 0.29293(2) 0.02207(7) Uani 1 1 d . . . . .
Br4B Br 0.65266(4) 0.90352(3) 0.23848(2) 0.02821(8) Uani 1 1 d . . . . .
Br5B Br 0.73788(4) 0.70895(2) 0.34956(2) 0.02695(8) Uani 1 1 d . . . . .
Br6B Br 0.52577(4) 0.90606(2) 0.43763(2) 0.02037(7) Uani 1 1 d . . . . .
C1C C 0.8208(4) 0.2961(2) 0.33310(17) 0.0174(6) Uani 1 1 d . . . . .
C2C C 0.7595(4) 0.3674(2) 0.28837(18) 0.0182(7) Uani 1 1 d . . . . .
C3C C 0.7657(4) 0.4444(2) 0.3100(2) 0.0249(8) Uani 1 1 d . . . . .
H3C H 0.8094 0.4501 0.3547 0.030 Uiso 1 1 calc R U . . .
C4C C 0.7079(4) 0.5116(2) 0.2664(2) 0.0281(8) Uani 1 1 d . . . . .
H4C H 0.7121 0.5633 0.2812 0.034 Uiso 1 1 calc R U . . .
C5C C 0.6438(4) 0.5037(2) 0.2009(2) 0.0280(8) Uani 1 1 d . . . . .
H5C H 0.6055 0.5499 0.1709 0.034 Uiso 1 1 calc R U . . .
C6C C 0.6355(4) 0.4286(2) 0.1792(2) 0.0240(8) Uani 1 1 d . . . . .
H6C H 0.5904 0.4236 0.1348 0.029 Uiso 1 1 calc R U . . .
C7C C 0.6926(4) 0.3612(2) 0.22207(18) 0.0186(7) Uani 1 1 d . . . . .
H7C H 0.6868 0.3100 0.2068 0.022 Uiso 1 1 calc R U . . .
C8C C 0.7497(4) 0.2297(2) 0.33622(18) 0.0178(7) Uani 1 1 d . . . . .
C9C C 0.5908(4) 0.2427(2) 0.32689(18) 0.0205(7) Uani 1 1 d . . . . .
H9C H 0.5312 0.2954 0.3163 0.025 Uiso 1 1 calc R U . . .
C10C C 0.5215(4) 0.1795(2) 0.3330(2) 0.0246(8) Uani 1 1 d . . . . .
H10C H 0.4149 0.1889 0.3264 0.030 Uiso 1 1 calc R U . . .
C11C C 0.6073(5) 0.1025(2) 0.3489(2) 0.0291(8) Uani 1 1 d . . . . .
H11C H 0.5588 0.0595 0.3542 0.035 Uiso 1 1 calc R U . . .
C12C C 0.7642(5) 0.0877(2) 0.3571(2) 0.0305(9) Uani 1 1 d . . . . .
H12C H 0.8224 0.0345 0.3670 0.037 Uiso 1 1 calc R U . . .
C13C C 0.8351(4) 0.1500(2) 0.3510(2) 0.0250(8) Uani 1 1 d . . . . .
H13C H 0.9422 0.1394 0.3566 0.030 Uiso 1 1 calc R U . . .
C14C C 0.9546(4) 0.2914(2) 0.37519(18) 0.0198(7) Uani 1 1 d . . . . .
C15C C 0.9765(4) 0.2468(2) 0.44080(19) 0.0247(8) Uani 1 1 d . . . . .
H15C H 0.9010 0.2207 0.4580 0.030 Uiso 1 1 calc R U . . .
C16C C 1.1053(5) 0.2408(3) 0.4802(2) 0.0308(9) Uani 1 1 d . . . . .
H16C H 1.1196 0.2101 0.5240 0.037 Uiso 1 1 calc R U . . .
C17C C 1.2144(5) 0.2798(3) 0.4552(2) 0.0344(9) Uani 1 1 d . . . . .
H17C H 1.3033 0.2761 0.4825 0.041 Uiso 1 1 calc R U . . .
C18C C 1.1954(4) 0.3243(3) 0.3909(2) 0.0296(8) Uani 1 1 d . . . . .
H18C H 1.2715 0.3504 0.3746 0.036 Uiso 1 1 calc R U . . .
C19C C 1.0669(4) 0.3311(2) 0.3505(2) 0.0224(7) Uani 1 1 d . . . . .
H19C H 1.0539 0.3619 0.3067 0.027 Uiso 1 1 calc R U . . .

loop_
_atom_site_aniso_label
_atom_site_aniso_U_11
_atom_site_aniso_U_22
_atom_site_aniso_U_33
_atom_site_aniso_U_23
_atom_site_aniso_U_13
_atom_site_aniso_U_12
C1F 0.046(7) 0.050(8) 0.032(5) -0.017(5) 0.015(5) -0.033(6)
C2F 0.030(5) 0.020(5) 0.017(4) 0.000(4) -0.003(4) -0.013(4)
C3F 0.023(5) 0.027(6) 0.029(5) -0.003(5) -0.008(4) -0.012(4)
C4F 0.030(6) 0.034(7) 0.033(5) 0.008(5) -0.015(4) -0.017(6)
C5F 0.024(5) 0.028(9) 0.056(9) -0.005(8) -0.013(6) -0.001(6)
C6F 0.047(7) 0.034(8) 0.050(7) -0.014(7) 0.002(5) -0.004(7)
F1F 0.111(5) 0.066(4) 0.033(3) -0.007(2) -0.010(3) -0.036(3)
C1D 0.064(8) 0.039(8) 0.060(6) -0.006(7) -0.050(6) -0.002(8)
C2D 0.056(7) 0.052(9) 0.106(10) -0.008(11) -0.049(7) -0.019(8)
C3D 0.054(8) 0.039(9) 0.123(12) 0.001(12) 0.004(8) -0.019(7)
C4D 0.060(11) 0.030(8) 0.089(9) 0.007(8) 0.009(7) -0.014(10)
C5D 0.064(9) 0.037(10) 0.041(7) -0.004(7) 0.008(7) -0.010(8)
C6D 0.032(5) 0.024(6) 0.044(7) 0.006(7) -0.019(5) -0.011(5)
F1D 0.158(12) 0.116(10) 0.058(6) -0.016(7) -0.036(7) 0.019(10)
C1S 0.051(10) 0.047(11) 0.069(9) -0.036(9) -0.003(9) 0.000(8)
Cl1S 0.061(4) 0.042(4) 0.051(5) 0.012(3) -0.015(4) -0.024(4)
Cl2S 0.111(5) 0.066(4) 0.033(3) -0.007(2) -0.010(3) -0.036(3)
Au1 0.02288(7) 0.01365(6) 0.01847(7) -0.00087(5) -0.00853(5) -0.00336(5)
N1 0.0168(13) 0.0138(13) 0.0105(13) 0.0002(10) -0.0058(10) -0.0038(10)
C2 0.0166(15) 0.0171(15) 0.0108(14) -0.0002(12) -0.0042(11) -0.0052(12)
N3 0.0168(13) 0.0144(13) 0.0102(12) -0.0024(10) -0.0059(10) -0.0049(10)
C4 0.0283(18) 0.0140(16) 0.0204(17) -0.0013(13) -0.0134(14) -0.0022(13)
C5 0.0257(17) 0.0135(15) 0.0192(17) -0.0016(13) -0.0119(14) -0.0013(13)
S1 0.0423(6) 0.0219(5) 0.0454(7) 0.0037(4) -0.0012(5) -0.0044(4)
C6 0.046(6) 0.020(4) 0.079(6) -0.005(4) 0.013(4) -0.006(4)
C7 0.055(6) 0.033(5) 0.105(9) 0.006(5) -0.039(6) 0.017(4)
C6X 0.046(6) 0.020(4) 0.079(6) -0.005(4) 0.013(4) -0.006(4)
C7X 0.055(6) 0.033(5) 0.105(9) 0.006(5) -0.039(6) 0.017(4)
C1A 0.0146(14) 0.0159(15) 0.0074(14) -0.0006(11) -0.0038(11) -0.0051(12)
B2A 0.0161(16) 0.0177(17) 0.0125(17) 0.0010(14) -0.0028(13) -0.0020(14)
B3A 0.0148(16) 0.0181(17) 0.0104(16) 0.0003(13) -0.0008(13) -0.0038(13)
B4A 0.0179(16) 0.0152(16) 0.0095(16) -0.0005(13) -0.0033(13) -0.0080(13)
B5A 0.0181(16) 0.0159(17) 0.0087(15) -0.0007(13) -0.0013(13) -0.0077(13)
B6A 0.0176(16) 0.0165(17) 0.0110(16) 0.0020(13) -0.0029(13) -0.0048(14)
B7A 0.0181(17) 0.0150(17) 0.0142(17) 0.0031(14) -0.0058(13) -0.0011(14)
B8A 0.0145(16) 0.0215(18) 0.0103(16) 0.0031(14) -0.0047(13) -0.0048(14)
B9A 0.0144(16) 0.0211(18) 0.0099(16) 0.0021(13) -0.0021(13) -0.0081(14)
B10A 0.0194(17) 0.0200(18) 0.0080(16) -0.0002(13) -0.0021(13) -0.0089(14)
B11A 0.0198(17) 0.0207(18) 0.0093(16) 0.0031(14) -0.0014(13) -0.0089(14)
B12A 0.0191(17) 0.0220(19) 0.0113(17) 0.0042(14) -0.0053(13) -0.0081(15)
Br1A 0.0314(2) 0.02621(19) 0.0354(2) 0.01017(16) -0.00583(16) 0.00083(16)
Br2A 0.01485(15) 0.0352(2) 0.01978(17) 0.00428(14) -0.00097(12) -0.00292(14)
Br3A 0.02170(16) 0.02431(17) 0.01669(16) 0.00315(13) -0.00504(12) -0.01434(13)
Br4A 0.03152(18) 0.02158(16) 0.00981(14) -0.00331(12) 0.00040(12) -0.01206(14)
Br5A 0.02936(18) 0.02686(18) 0.01239(15) 0.00580(13) 0.00053(13) -0.01024(14)
Br6A 0.02788(18) 0.0414(2) 0.01551(16) 0.00784(15) -0.01375(14) -0.01672(16)
C1B 0.0163(14) 0.0150(15) 0.0110(14) -0.0032(12) -0.0031(11) -0.0045(12)
B2B 0.0190(17) 0.0169(17) 0.0103(16) -0.0001(13) -0.0050(13) -0.0049(14)
B3B 0.0178(17) 0.0164(17) 0.0138(17) -0.0014(14) -0.0035(13) -0.0046(14)
B4B 0.0193(17) 0.0180(18) 0.0106(16) -0.0008(13) -0.0002(13) -0.0069(14)
B5B 0.0152(16) 0.0217(19) 0.0146(17) -0.0024(14) -0.0033(13) -0.0054(14)
B6B 0.0163(16) 0.0157(17) 0.0132(17) -0.0011(13) -0.0070(13) -0.0012(13)
B7B 0.0200(17) 0.0158(17) 0.0100(16) -0.0012(13) -0.0050(13) -0.0037(14)
B8B 0.0179(17) 0.0166(17) 0.0094(16) -0.0014(13) -0.0024(13) -0.0034(14)
B9B 0.0204(17) 0.0155(17) 0.0145(17) -0.0031(14) -0.0031(14) -0.0053(14)
B10B 0.0162(17) 0.0211(19) 0.0148(17) -0.0036(14) -0.0024(13) -0.0070(14)
B11B 0.0160(17) 0.0186(18) 0.0166(18) -0.0050(14) -0.0057(14) -0.0011(14)
B12B 0.0171(16) 0.0152(17) 0.0101(16) -0.0020(13) -0.0034(13) -0.0047(13)
Br1B 0.02837(17) 0.02504(18) 0.01432(16) 0.00450(13) -0.00867(13) -0.00762(14)
Br2B 0.02454(17) 0.02336(17) 0.01347(15) -0.00304(13) 0.00144(12) -0.00200(13)
Br3B 0.03014(18) 0.01423(15) 0.02275(17) 0.00026(13) -0.00602(14) -0.00681(13)
Br4B 0.02798(18) 0.0392(2) 0.02469(19) -0.00734(16) 0.00517(14) -0.02160(16)
Br5B 0.01853(16) 0.02994(19) 0.0301(2) -0.01090(15) -0.01125(14) 0.00080(14)
Br6B 0.02603(17) 0.02113(16) 0.01625(16) -0.00475(13) -0.00840(13) -0.00880(13)
C1C 0.0177(15) 0.0240(17) 0.0113(15) -0.0030(13) -0.0020(12) -0.0059(13)
C2C 0.0165(15) 0.0213(17) 0.0172(16) -0.0014(13) -0.0030(12) -0.0053(13)
C3C 0.0250(18) 0.0265(19) 0.0229(19) -0.0072(15) -0.0034(14) -0.0045(15)
C4C 0.0282(19) 0.0191(18) 0.037(2) -0.0048(16) -0.0031(16) -0.0054(15)
C5C 0.0252(18) 0.0254(19) 0.032(2) 0.0051(16) -0.0030(16) -0.0043(15)
C6C 0.0208(17) 0.0281(19) 0.0228(18) 0.0070(15) -0.0067(14) -0.0057(14)
C7C 0.0185(15) 0.0224(17) 0.0172(16) 0.0003(13) -0.0053(13) -0.0092(13)
C8C 0.0213(16) 0.0227(17) 0.0111(15) 0.0003(13) -0.0044(12) -0.0082(13)
C9C 0.0223(17) 0.0247(18) 0.0147(16) 0.0028(13) -0.0065(13) -0.0059(14)
C10C 0.0225(17) 0.032(2) 0.0212(18) 0.0013(15) -0.0050(14) -0.0108(15)
C11C 0.038(2) 0.027(2) 0.027(2) 0.0037(16) -0.0081(17) -0.0167(17)
C12C 0.037(2) 0.0219(19) 0.032(2) 0.0047(16) -0.0111(17) -0.0051(16)
C13C 0.0237(18) 0.0277(19) 0.0227(19) 0.0036(15) -0.0075(14) -0.0049(15)
C14C 0.0188(16) 0.0257(18) 0.0150(16) -0.0025(13) -0.0040(13) -0.0052(14)
C15C 0.0269(18) 0.034(2) 0.0147(17) 0.0022(15) -0.0063(14) -0.0097(16)
C16C 0.032(2) 0.041(2) 0.0198(19) 0.0069(17) -0.0112(16) -0.0101(18)
C17C 0.0265(19) 0.047(3) 0.031(2) -0.0009(19) -0.0148(17) -0.0102(18)
C18C 0.0229(18) 0.037(2) 0.031(2) -0.0027(17) -0.0064(16) -0.0099(16)
C19C 0.0231(17) 0.0256(18) 0.0190(17) -0.0021(14) -0.0046(14) -0.0067(14)

loop_
_atom_type_symbol
_atom_type_description
_atom_type_scat_dispersion_real
_atom_type_scat_dispersion_imag
_atom_type_scat_source
C C 0.0033 0.0016 'International Tables Vol C Tables 4.2.6.8 and 6.1.1.4'
H H 0.0000 0.0000 'International Tables Vol C Tables 4.2.6.8 and 6.1.1.4'
B B 0.0013 0.0007 'International Tables Vol C Tables 4.2.6.8 and 6.1.1.4'
N N 0.0061 0.0033 'International Tables Vol C Tables 4.2.6.8 and 6.1.1.4'
F F 0.0171 0.0103 'International Tables Vol C Tables 4.2.6.8 and 6.1.1.4'
S S 0.1246 0.1234 'International Tables Vol C Tables 4.2.6.8 and 6.1.1.4'
Cl Cl 0.1484 0.1585 'International Tables Vol C Tables 4.2.6.8 and 6.1.1.4'
Br Br -0.2901 2.4595 'International Tables Vol C Tables 4.2.6.8 and 6.1.1.4'
Au Au -2.0133 8.8022 'International Tables Vol C Tables 4.2.6.8 and 6.1.1.4'

loop_
_geom_angle_atom_site_label_1
_geom_angle_atom_site_label_2
_geom_angle_atom_site_label_3
_geom_angle
F1F C1F C2F 120.3(4)
F1F C1F C6F 119.7(4)
C2F C1F C6F 120.0
C3F C2F C1F 120.0
C3F C2F H2F 120.0
C1F C2F H2F 120.0
C2F C3F C4F 120.0
C2F C3F H3F 120.0
C4F C3F H3F 120.0
C5F C4F C3F 120.0
C5F C4F H4F 120.0
C3F C4F H4F 120.0
C6F C5F C4F 120.0
C6F C5F H5F 120.0
C4F C5F H5F 120.0
C5F C6F C1F 120.0
C5F C6F H6F 120.0
C1F C6F H6F 120.0
F1D C1D C2D 119.9(4)
F1D C1D C6D 120.1(4)
C2D C1D C6D 120.0
C1D C2D C3D 120.0
C1D C2D H2D 120.0
C3D C2D H2D 120.0
C4D C3D C2D 120.0
C4D C3D H3D 120.0
C2D C3D H3D 120.0
C3D C4D C5D 120.0
C3D C4D H4D 120.0
C5D C4D H4D 120.0
C6D C5D C4D 120.0
C6D C5D H5D 120.0
C4D C5D H5D 120.0
C5D C6D C1D 120.0
C5D C6D H6D 120.0
C1D C6D H6D 120.0
Cl2S C1S Cl1S 111.3(7)
Cl2S C1S H1A 109.4
Cl1S C1S H1A 109.4
Cl2S C1S H1B 109.4
Cl1S C1S H1B 109.4
H1A C1S H1B 108.0
C2 Au1 S1 176.07(10)
C2 N1 C5 110.8(3)
C2 N1 C1A 126.8(3)
C5 N1 C1A 122.3(3)
N3 C2 N1 104.8(3)
N3 C2 Au1 126.9(2)
N1 C2 Au1 128.2(2)
C2 N3 C4 110.8(3)
C2 N3 C1B 127.2(3)
C4 N3 C1B 122.1(3)
C5 C4 N3 106.9(3)
C5 C4 H4 126.6
N3 C4 H4 126.6
C4 C5 N1 106.8(3)
C4 C5 H5 126.6
N1 C5 H5 126.6
C7 S1 C6 99.4(5)
C6X S1 C7X 98.2(7)
C7 S1 Au1 105.4(4)
C6X S1 Au1 115.8(9)
C6 S1 Au1 103.1(3)
C7X S1 Au1 99.7(12)
S1 C6 H6G 109.5
S1 C6 H6H 109.5
H6G C6 H6H 109.5
S1 C6 H6I 109.5
H6G C6 H6I 109.5
H6H C6 H6I 109.5
S1 C7 H7D 109.5
S1 C7 H7E 109.5
H7D C7 H7E 109.5
S1 C7 H7F 109.5
H7D C7 H7F 109.5
H7E C7 H7F 109.5
S1 C6X H6J 109.5
S1 C6X H6K 109.5
H6J C6X H6K 109.5
S1 C6X H6L 109.5
H6J C6X H6L 109.5
H6K C6X H6L 109.5
S1 C7X H7G 109.5
S1 C7X H7H 109.5
H7G C7X H7H 109.5
S1 C7X H7I 109.5
H7G C7X H7I 109.5
H7H C7X H7I 109.5
N1 C1A B6A 119.1(3)
N1 C1A B2A 119.3(3)
B6A C1A B2A 63.3(2)
N1 C1A B3A 117.3(3)
B6A C1A B3A 114.8(2)
B2A C1A B3A 62.3(2)
N1 C1A B5A 117.2(2)
B6A C1A B5A 62.6(2)
B2A C1A B5A 114.9(2)
B3A C1A B5A 114.4(2)
N1 C1A B4A 116.5(3)
B6A C1A B4A 114.1(2)
B2A C1A B4A 113.9(2)
B3A C1A B4A 62.4(2)
B5A C1A B4A 62.3(2)
C1A B2A B7A 104.5(2)
C1A B2A B8A 105.0(3)
B7A B2A B8A 60.8(2)
C1A B2A B3A 58.94(19)
B7A B2A B3A 108.7(3)
B8A B2A B3A 60.1(2)
C1A B2A B6A 58.10(19)
B7A B2A B6A 59.7(2)
B8A B2A B6A 108.1(3)
B3A B2A B6A 107.7(3)
C1A B2A H2A 124.9
B7A B2A H2A 122.0
B8A B2A H2A 121.9
B3A B2A H2A 121.2
B6A B2A H2A 122.0
C1A B3A B9A 104.7(2)
C1A B3A B2A 58.7(2)
B9A B3A B2A 108.0(3)
C1A B3A B8A 104.5(2)
B9A B3A B8A 60.2(2)
B2A B3A B8A 59.7(2)
C1A B3A B4A 58.94(19)
B9A B3A B4A 59.7(2)
B2A B3A B4A 108.1(3)
B8A B3A B4A 107.8(2)
C1A B3A H3A 124.7
B9A B3A H3A 122.4
B2A B3A H3A 121.5
B8A B3A H3A 122.5
B4A B3A H3A 121.5
C1A B4A B10A 104.6(2)
C1A B4A B9A 104.7(3)
B10A B4A B9A 60.6(2)
C1A B4A B3A 58.69(19)
B10A B4A B3A 108.3(3)
B9A B4A B3A 59.9(2)
C1A B4A B5A 58.82(19)
B10A B4A B5A 60.0(2)
B9A B4A B5A 108.7(3)
B3A B4A B5A 108.4(3)
C1A B4A H4A 124.9
B10A B4A H4A 122.2
B9A B4A H4A 122.1
B3A B4A H4A 121.4
B5A B4A H4A 121.1
C1A B5A B11A 103.9(2)
C1A B5A B10A 104.3(2)
B11A B5A B10A 59.9(2)
C1A B5A B6A 58.22(19)
B11A B5A B6A 59.8(2)
B10A B5A B6A 107.7(3)
C1A B5A B4A 58.84(19)
B11A B5A B4A 107.3(2)
B10A B5A B4A 59.5(2)
B6A B5A B4A 107.6(2)
C1A B5A H5A 125.1
B11A B5A H5A 122.8
B10A B5A H5A 122.6
B6A B5A H5A 121.7
B4A B5A H5A 121.7
C1A B6A B11A 104.6(3)
C1A B6A B7A 104.6(2)
B11A B6A B7A 60.7(2)
C1A B6A B5A 59.14(19)
B11A B6A B5A 59.7(2)
B7A B6A B5A 108.6(3)
C1A B6A B2A 58.6(2)
B11A B6A B2A 107.6(3)
B7A B6A B2A 59.4(2)
B5A B6A B2A 108.2(3)
C1A B6A H6A 124.8
B11A B6A H6A 122.4
B7A B6A H6A 122.1
B5A B6A H6A 121.1
B2A B6A H6A 121.9
B2A B7A B6A 61.0(2)
B2A B7A B11A 108.0(3)
B6A B7A B11A 59.5(2)
B2A B7A B8A 59.7(2)
B6A B7A B8A 108.2(2)
B11A B7A B8A 107.2(3)
B2A B7A B12A 107.4(3)
B6A B7A B12A 107.3(3)
B11A B7A B12A 59.4(2)
B8A B7A B12A 59.6(2)
B2A B7A Br1A 123.8(2)
B6A B7A Br1A 121.7(2)
B11A B7A Br1A 120.1(2)
B8A B7A Br1A 123.1(2)
B12A B7A Br1A 120.9(2)
B2A B8A B3A 60.1(2)
B2A B8A B9A 108.0(2)
B3A B8A B9A 59.8(2)
B2A B8A B12A 107.8(3)
B3A B8A B12A 107.7(3)
B9A B8A B12A 60.1(2)
B2A B8A B7A 59.5(2)
B3A B8A B7A 107.7(2)
B9A B8A B7A 108.2(3)
B12A B8A B7A 60.3(2)
B2A B8A Br2A 122.9(2)
B3A B8A Br2A 121.9(2)
B9A B8A Br2A 120.6(2)
B12A B8A Br2A 121.1(2)
B7A B8A Br2A 122.4(2)
B4A B9A B3A 60.5(2)
B4A B9A B8A 108.3(2)
B3A B9A B8A 60.1(2)
B4A B9A B12A 107.6(2)
B3A B9A B12A 107.9(3)
B8A B9A B12A 60.0(2)
B4A B9A B10A 59.7(2)
B3A B9A B10A 108.1(2)
B8A B9A B10A 107.9(3)
B12A B9A B10A 59.7(2)
B4A B9A Br3A 121.0(2)
B3A B9A Br3A 120.8(2)
B8A B9A Br3A 121.8(2)
B12A B9A Br3A 122.9(2)
B10A B9A Br3A 122.3(2)
B4A B10A B11A 108.0(2)
B4A B10A B5A 60.5(2)
B11A B10A B5A 59.8(2)
B4A B10A B12A 108.0(3)
B11A B10A B12A 60.1(2)
B5A B10A B12A 108.3(3)
B4A B10A B9A 59.8(2)
B11A B10A B9A 108.1(3)
B5A B10A B9A 108.4(2)
B12A B10A B9A 60.1(2)
B4A B10A Br4A 121.9(2)
B11A B10A Br4A 121.6(2)
B5A B10A Br4A 121.5(2)
B12A B10A Br4A 121.4(2)
B9A B10A Br4A 121.7(2)
B5A B11A B6A 60.5(2)
B5A B11A B10A 60.3(2)
B6A B11A B10A 108.5(3)
B5A B11A B12A 108.6(3)
B6A B11A B12A 108.2(3)
B10A B11A B12A 60.1(2)
B5A B11A B7A 108.6(2)
B6A B11A B7A 59.8(2)
B10A B11A B7A 108.5(3)
B12A B11A B7A 60.4(2)
B5A B11A Br5A 122.5(2)
B6A B11A Br5A 121.3(2)
B10A B11A Br5A 122.5(2)
B12A B11A Br5A 120.8(2)
B7A B11A Br5A 120.1(2)
B10A B12A B11A 59.8(2)
B10A B12A B8A 108.2(3)
B11A B12A B8A 108.2(3)
B10A B12A B9A 60.1(2)
B11A B12A B9A 107.9(3)
B8A B12A B9A 59.9(2)
B10A B12A B7A 108.1(3)
B11A B12A B7A 60.2(2)
B8A B12A B7A 60.2(2)
B9A B12A B7A 108.0(3)
B10A B12A Br6A 121.3(2)
B11A B12A Br6A 120.7(2)
B8A B12A Br6A 122.4(2)
B9A B12A Br6A 122.6(2)
B7A B12A Br6A 121.3(2)
N3 C1B B4B 118.8(3)
N3 C1B B3B 119.9(3)
B4B C1B B3B 63.1(2)
N3 C1B B5B 116.9(3)
B4B C1B B5B 62.7(2)
B3B C1B B5B 114.5(2)
N3 C1B B6B 116.6(3)
B4B C1B B6B 114.0(2)
B3B C1B B6B 113.5(2)
B5B C1B B6B 62.3(2)
N3 C1B B2B 118.0(3)
B4B C1B B2B 114.7(2)
B3B C1B B2B 62.4(2)
B5B C1B B2B 113.9(2)
B6B C1B B2B 62.0(2)
C1B B2B B7B 104.5(3)
C1B B2B B8B 104.0(2)
B7B B2B B8B 60.2(2)
C1B B2B B6B 58.7(2)
B7B B2B B6B 59.7(2)
B8B B2B B6B 107.6(3)
C1B B2B B3B 58.3(2)
B7B B2B B3B 107.6(3)
B8B B2B B3B 59.5(2)
B6B B2B B3B 107.4(3)
C1B B2B H2B 125.0
B7B B2B H2B 122.4
B8B B2B H2B 122.7
B6B B2B H2B 121.7
B3B B2B H2B 122.0
C1B B3B B9B 104.6(3)
C1B B3B B8B 105.3(3)
B9B B3B B8B 60.5(2)
C1B B3B B2B 59.3(2)
B9B B3B B2B 108.4(3)
B8B B3B B2B 60.1(2)
C1B B3B B4B 58.4(2)
B9B B3B B4B 59.6(2)
B8B B3B B4B 108.2(3)
B2B B3B B4B 108.3(3)
C1B B3B H3B 124.6
B9B B3B H3B 122.4
B8B B3B H3B 122.0
B2B B3B H3B 121.0
B4B B3B H3B 121.6
C1B B4B B9B 104.4(3)
C1B B4B B10B 104.8(3)
B9B B4B B10B 60.4(2)
C1B B4B B5B 58.9(2)
B9B B4B B5B 107.9(3)
B10B B4B B5B 59.7(2)
C1B B4B B3B 58.5(2)
B9B B4B B3B 59.4(2)
B10B B4B B3B 107.7(3)
B5B B4B B3B 107.7(3)
C1B B4B H4B 124.8
B9B B4B H4B 122.5
B10B B4B H4B 122.3
B5B B4B H4B 121.5
B3B B4B H4B 121.9
C1B B5B B11B 104.9(3)
C1B B5B B10B 104.5(3)
B11B B5B B10B 60.3(2)
C1B B5B B6B 58.9(2)
B11B B5B B6B 59.8(2)
B10B B5B B6B 107.8(3)
C1B B5B B4B 58.4(2)
B11B B5B B4B 108.2(3)
B10B B5B B4B 59.9(2)
B6B B5B B4B 107.8(3)
C1B B5B H5B 124.8
B11B B5B H5B 122.1
B10B B5B H5B 122.5
B6B B5B H5B 121.6
B4B B5B H5B 121.6
C1B B6B B11B 104.7(3)
C1B B6B B7B 105.0(2)
B11B B6B B7B 60.8(2)
C1B B6B B2B 59.25(19)
B11B B6B B2B 108.7(3)
B7B B6B B2B 59.8(2)
C1B B6B B5B 58.8(2)
B11B B6B B5B 59.6(2)
B7B B6B B5B 108.5(3)
B2B B6B B5B 108.8(3)
C1B B6B H6B 124.7
B11B B6B H6B 122.1
B7B B6B H6B 122.0
B2B B6B H6B 120.9
B5B B6B H6B 121.3
B6B B7B B2B 60.4(2)
B6B B7B B8B 108.1(2)
B2B B7B B8B 60.1(2)
B6B B7B B12B 108.0(3)
B2B B7B B12B 108.6(3)
B8B B7B B12B 60.1(2)
B6B B7B B11B 59.6(2)
B2B B7B B11B 108.2(3)
B8B B7B B11B 107.9(3)
B12B B7B B11B 60.1(2)
B6B B7B Br1B 119.4(2)
B2B B7B Br1B 121.0(2)
B8B B7B Br1B 123.9(2)
B12B B7B Br1B 123.0(2)
B11B B7B Br1B 120.7(2)
B3B B8B B9B 59.7(2)
B3B B8B B2B 60.4(2)
B9B B8B B2B 108.1(2)
B3B B8B B7B 107.9(3)
B9B B8B B7B 108.0(3)
B2B B8B B7B 59.6(2)
B3B B8B B12B 108.2(3)
B9B B8B B12B 60.3(2)
B2B B8B B12B 108.2(3)
B7B B8B B12B 60.2(2)
B3B B8B Br2B 120.3(2)
B9B B8B Br2B 120.6(2)
B2B B8B Br2B 121.9(2)
B7B B8B Br2B 123.5(2)
B12B B8B Br2B 122.0(2)
B3B B9B B4B 60.9(2)
B3B B9B B8B 59.8(2)
B4B B9B B8B 108.8(3)
B3B B9B B10B 108.5(3)
B4B B9B B10B 60.0(2)
B8B B9B B10B 108.1(3)
B3B B9B B12B 108.2(3)
B4B B9B B12B 108.4(3)
B8B B9B B12B 60.1(2)
B10B B9B B12B 60.0(2)
B3B B9B Br3B 120.7(2)
B4B B9B Br3B 120.0(2)
B8B B9B Br3B 122.3(2)
B10B B9B Br3B 121.7(2)
B12B B9B Br3B 122.7(2)
B5B B10B B11B 59.6(2)
B5B B10B B4B 60.4(2)
B11B B10B B4B 108.1(3)
B5B B10B B9B 107.9(3)
B11B B10B B9B 108.1(3)
B4B B10B B9B 59.6(2)
B5B B10B B12B 108.3(3)
B11B B10B B12B 60.4(2)
B4B B10B B12B 108.3(3)
B9B B10B B12B 60.2(2)
B5B B10B Br4B 120.7(2)
B11B B10B Br4B 121.3(2)
B4B B10B Br4B 121.4(2)
B9B B10B Br4B 122.8(2)
B12B B10B Br4B 122.1(2)
B5B B11B B6B 60.6(2)
B5B B11B B10B 60.1(2)
B6B B11B B10B 108.3(3)
B5B B11B B7B 108.3(3)
B6B B11B B7B 59.6(2)
B10B B11B B7B 108.0(3)
B5B B11B B12B 108.5(3)
B6B B11B B12B 107.9(3)
B10B B11B B12B 60.1(2)
B7B B11B B12B 59.9(2)
B5B B11B Br5B 120.1(2)
B6B B11B Br5B 121.8(2)
B10B B11B Br5B 120.7(2)
B7B B11B Br5B 123.1(2)
B12B B11B Br5B 122.2(2)
B8B B12B B10B 107.6(2)
B8B B12B B7B 59.7(2)
B10B B12B B7B 107.4(2)
B8B B12B B9B 59.6(2)
B10B B12B B9B 59.8(2)
B7B B12B B9B 107.1(2)
B8B B12B B11B 107.5(2)
B10B B12B B11B 59.4(2)
B7B B12B B11B 60.0(2)
B9B B12B B11B 107.0(2)
B8B B12B Br6B 121.8(2)
B10B B12B Br6B 122.4(2)
B7B B12B Br6B 121.6(2)
B9B B12B Br6B 122.7(2)
B11B B12B Br6B 122.1(2)
C8C C1C C14C 119.3(3)
C8C C1C C2C 120.9(3)
C14C C1C C2C 119.8(3)
C7C C2C C3C 118.4(3)
C7C C2C C1C 120.6(3)
C3C C2C C1C 121.0(3)
C4C C3C C2C 120.2(3)
C4C C3C H3C 119.9
C2C C3C H3C 119.9
C3C C4C C5C 120.2(4)
C3C C4C H4C 119.9
C5C C4C H4C 119.9
C6C C5C C4C 120.3(4)
C6C C5C H5C 119.9
C4C C5C H5C 119.9
C7C C6C C5C 120.1(4)
C7C C6C H6C 119.9
C5C C6C H6C 119.9
C6C C7C C2C 120.8(3)
C6C C7C H7C 119.6
C2C C7C H7C 119.6
C9C C8C C13C 117.9(3)
C9C C8C C1C 120.7(3)
C13C C8C C1C 121.3(3)
C10C C9C C8C 120.8(3)
C10C C9C H9C 119.6
C8C C9C H9C 119.6
C9C C10C C11C 120.0(4)
C9C C10C H10C 120.0
C11C C10C H10C 120.0
C10C C11C C12C 120.5(4)
C10C C11C H11C 119.7
C12C C11C H11C 119.7
C13C C12C C11C 120.1(4)
C13C C12C H12C 119.9
C11C C12C H12C 119.9
C12C C13C C8C 120.6(3)
C12C C13C H13C 119.7
C8C C13C H13C 119.7
C15C C14C C19C 119.1(3)
C15C C14C C1C 120.8(3)
C19C C14C C1C 120.1(3)
C16C C15C C14C 120.9(4)
C16C C15C H15C 119.5
C14C C15C H15C 119.5
C15C C16C C17C 119.3(4)
C15C C16C H16C 120.3
C17C C16C H16C 120.3
C16C C17C C18C 120.9(4)
C16C C17C H17C 119.6
C18C C17C H17C 119.6
C19C C18C C17C 120.7(4)
C19C C18C H18C 119.7
C17C C18C H18C 119.7
C18C C19C C14C 119.1(4)
C18C C19C H19C 120.4
C14C C19C H19C 120.4

loop_
_geom_bond_atom_site_label_1
_geom_bond_atom_site_label_2
_geom_bond_distance
C1F F1F 1.308(6)
C1F C2F 1.3900
C1F C6F 1.3900
C2F C3F 1.3900
C2F H2F 0.9500
C3F C4F 1.3900
C3F H3F 0.9500
C4F C5F 1.3900
C4F H4F 0.9500
C5F C6F 1.3900
C5F H5F 0.9500
C6F H6F 0.9500
C1D F1D 1.299(7)
C1D C2D 1.3900
C1D C6D 1.3900
C2D C3D 1.3900
C2D H2D 0.9500
C3D C4D 1.3900
C3D H3D 0.9500
C4D C5D 1.3900
C4D H4D 0.9500
C5D C6D 1.3900
C5D H5D 0.9500
C6D H6D 0.9500
C1S Cl2S 1.778(10)
C1S Cl1S 1.779(10)
C1S H1A 0.9900
C1S H1B 0.9900
Au1 C2 2.016(3)
Au1 S1 2.3042(11)
N1 C2 1.360(4)
N1 C5 1.387(4)
N1 C1A 1.464(4)
C2 N3 1.356(4)
N3 C4 1.389(4)
N3 C1B 1.461(4)
C4 C5 1.348(5)
C4 H4 0.9500
C5 H5 0.9500
S1 C7 1.787(6)
S1 C6X 1.796(8)
S1 C6 1.796(6)
S1 C7X 1.800(8)
C6 H6G 0.9800
C6 H6H 0.9800
C6 H6I 0.9800
C7 H7D 0.9800
C7 H7E 0.9800
C7 H7F 0.9800
C6X H6J 0.9800
C6X H6K 0.9800
C6X H6L 0.9800
C7X H7G 0.9800
C7X H7H 0.9800
C7X H7I 0.9800
C1A B6A 1.712(5)
C1A B2A 1.720(5)
C1A B3A 1.724(5)
C1A B5A 1.728(5)
C1A B4A 1.729(5)
B2A B7A 1.773(5)
B2A B8A 1.776(5)
B2A B3A 1.783(5)
B2A B6A 1.802(5)
B2A H2A 1.1200
B3A B9A 1.778(5)
B3A B8A 1.783(5)
B3A B4A 1.788(5)
B3A H3A 1.1200
B4A B10A 1.772(5)
B4A B9A 1.774(5)
B4A B5A 1.789(5)
B4A H4A 1.1200
B5A B11A 1.773(5)
B5A B10A 1.781(5)
B5A B6A 1.788(5)
B5A H5A 1.1200
B6A B11A 1.774(5)
B6A B7A 1.778(5)
B6A H6A 1.1200
B7A B11A 1.795(5)
B7A B8A 1.796(5)
B7A B12A 1.798(5)
B7A Br1A 1.938(4)
B8A B9A 1.785(5)
B8A B12A 1.786(5)
B8A Br2A 1.952(4)
B9A B12A 1.788(5)
B9A B10A 1.788(5)
B9A Br3A 1.953(4)
B10A B11A 1.775(5)
B10A B12A 1.781(5)
B10A Br4A 1.949(4)
B11A B12A 1.782(5)
B11A Br5A 1.947(4)
B12A Br6A 1.941(4)
C1B B4B 1.718(5)
C1B B3B 1.718(5)
C1B B5B 1.727(5)
C1B B6B 1.728(5)
C1B B2B 1.738(5)
B2B B7B 1.776(5)
B2B B8B 1.785(5)
B2B B6B 1.786(5)
B2B B3B 1.790(5)
B2B H2B 1.1200
B3B B9B 1.771(5)
B3B B8B 1.774(5)
B3B B4B 1.798(5)
B3B H3B 1.1200
B4B B9B 1.775(5)
B4B B10B 1.781(5)
B4B B5B 1.791(5)
B4B H4B 1.1200
B5B B11B 1.769(5)
B5B B10B 1.778(5)
B5B B6B 1.786(6)
B5B H5B 1.1200
B6B B11B 1.773(5)
B6B B7B 1.773(5)
B6B H6B 1.1200
B7B B8B 1.786(5)
B7B B12B 1.794(5)
B7B B11B 1.795(6)
B7B Br1B 1.949(4)
B8B B9B 1.785(5)
B8B B12B 1.793(5)
B8B Br2B 1.946(4)
B9B B10B 1.789(5)
B9B B12B 1.796(5)
B9B Br3B 1.949(4)
B10B B11B 1.780(6)
B10B B12B 1.793(5)
B10B Br4B 1.947(4)
B11B B12B 1.798(5)
B11B Br5B 1.948(4)
B12B Br6B 1.941(3)
C1C C8C 1.440(5)
C1C C14C 1.445(5)
C1C C2C 1.454(5)
C2C C7C 1.411(5)
C2C C3C 1.413(5)
C3C C4C 1.387(6)
C3C H3C 0.9500
C4C C5C 1.391(6)
C4C H4C 0.9500
C5C C6C 1.388(6)
C5C H5C 0.9500
C6C C7C 1.379(5)
C6C H6C 0.9500
C7C H7C 0.9500
C8C C9C 1.415(5)
C8C C13C 1.418(5)
C9C C10C 1.382(5)
C9C H9C 0.9500
C10C C11C 1.384(6)
C10C H10C 0.9500
C11C C12C 1.392(6)
C11C H11C 0.9500
C12C C13C 1.377(6)
C12C H12C 0.9500
C13C H13C 0.9500
C14C C15C 1.411(5)
C14C C19C 1.416(5)
C15C C16C 1.374(5)
C15C H15C 0.9500
C16C C17C 1.388(6)
C16C H16C 0.9500
C17C C18C 1.390(6)
C17C H17C 0.9500
C18C C19C 1.380(5)
C18C H18C 0.9500
C19C H19C 0.9500

loop_
_geom_torsion_atom_site_label_1
_geom_torsion_atom_site_label_2
_geom_torsion_atom_site_label_3
_geom_torsion_atom_site_label_4
_geom_torsion
F1F C1F C2F C3F 179.7(12)
C6F C1F C2F C3F 0.0
C1F C2F C3F C4F 0.0
C2F C3F C4F C5F 0.0
C3F C4F C5F C6F 0.0
C4F C5F C6F C1F 0.0
F1F C1F C6F C5F -179.7(12)
C2F C1F C6F C5F 0.0
F1D C1D C2D C3D -179.0(16)
C6D C1D C2D C3D 0.0
C1D C2D C3D C4D 0.0
C2D C3D C4D C5D 0.0
C3D C4D C5D C6D 0.0
C4D C5D C6D C1D 0.0
F1D C1D C6D C5D 179.0(16)
C2D C1D C6D C5D 0.0
C5 N1 C2 N3 -1.3(4)
C1A N1 C2 N3 178.3(3)
C5 N1 C2 Au1 175.5(3)
C1A N1 C2 Au1 -5.0(5)
N1 C2 N3 C4 1.0(4)
Au1 C2 N3 C4 -175.7(3)
N1 C2 N3 C1B -179.4(3)
Au1 C2 N3 C1B 3.9(5)
C2 N3 C4 C5 -0.4(4)
C1B N3 C4 C5 180.0(3)
N3 C4 C5 N1 -0.4(4)
C2 N1 C5 C4 1.0(4)
C1A N1 C5 C4 -178.5(3)
C2 N1 C1A B6A 39.6(4)
C5 N1 C1A B6A -140.9(3)
C2 N1 C1A B2A -34.4(4)
C5 N1 C1A B2A 145.1(3)
C2 N1 C1A B3A -106.3(4)
C5 N1 C1A B3A 73.2(4)
C2 N1 C1A B5A 111.8(3)
C5 N1 C1A B5A -68.7(4)
C2 N1 C1A B4A -177.3(3)
C5 N1 C1A B4A 2.2(4)
N1 C1A B2A B7A 149.2(3)
B6A C1A B2A B7A 39.1(2)
B3A C1A B2A B7A -103.4(3)
B5A C1A B2A B7A 2.3(3)
B4A C1A B2A B7A -67.0(3)
N1 C1A B2A B8A -147.7(3)
B6A C1A B2A B8A 102.2(3)
B3A C1A B2A B8A -40.3(2)
B5A C1A B2A B8A 65.4(3)
B4A C1A B2A B8A -3.9(3)
N1 C1A B2A B3A -107.4(3)
B6A C1A B2A B3A 142.5(3)
B5A C1A B2A B3A 105.7(3)
B4A C1A B2A B3A 36.4(2)
N1 C1A B2A B6A 110.1(3)
B3A C1A B2A B6A -142.5(3)
B5A C1A B2A B6A -36.8(3)
B4A C1A B2A B6A -106.1(3)
N1 C1A B3A B9A -147.1(3)
B6A C1A B3A B9A 65.6(3)
B2A C1A B3A B9A 102.4(3)
B5A C1A B3A B9A -4.2(3)
B4A C1A B3A B9A -39.9(2)
N1 C1A B3A B2A 110.5(3)
B6A C1A B3A B2A -36.8(3)
B5A C1A B3A B2A -106.5(3)
B4A C1A B3A B2A -142.2(3)
N1 C1A B3A B8A 150.5(3)
B6A C1A B3A B8A 3.2(3)
B2A C1A B3A B8A 40.0(2)
B5A C1A B3A B8A -66.6(3)
B4A C1A B3A B8A -102.3(3)
N1 C1A B3A B4A -107.2(3)
B6A C1A B3A B4A 105.4(3)
B2A C1A B3A B4A 142.2(3)
B5A C1A B3A B4A 35.7(2)
B7A B2A B3A C1A 96.0(3)
B8A B2A B3A C1A 134.0(3)
B6A B2A B3A C1A 32.8(2)
C1A B2A B3A B9A -96.6(3)
B7A B2A B3A B9A -0.6(3)
B8A B2A B3A B9A 37.3(2)
B6A B2A B3A B9A -63.8(3)
C1A B2A B3A B8A -134.0(3)
B7A B2A B3A B8A -37.9(2)
B6A B2A B3A B8A -101.1(3)
C1A B2A B3A B4A -33.5(2)
B7A B2A B3A B4A 62.5(3)
B8A B2A B3A B4A 100.5(3)
B6A B2A B3A B4A -0.7(3)
N1 C1A B4A B10A -148.7(3)
B6A C1A B4A B10A -3.8(3)
B2A C1A B4A B10A 66.4(3)
B3A C1A B4A B10A 102.8(3)
B5A C1A B4A B10A -40.4(2)
N1 C1A B4A B9A 148.4(3)
B6A C1A B4A B9A -66.6(3)
B2A C1A B4A B9A 3.6(3)
B3A C1A B4A B9A 39.9(2)
B5A C1A B4A B9A -103.2(3)
N1 C1A B4A B3A 108.5(3)
B6A C1A B4A B3A -106.5(3)
B2A C1A B4A B3A -36.4(2)
B5A C1A B4A B3A -143.1(3)
N1 C1A B4A B5A -108.4(3)
B6A C1A B4A B5A 36.6(3)
B2A C1A B4A B5A 106.7(3)
B3A C1A B4A B5A 143.1(3)
B9A B3A B4A C1A 134.1(3)
B2A B3A B4A C1A 33.4(2)
B8A B3A B4A C1A 96.6(3)
C1A B3A B4A B10A -96.3(3)
B9A B3A B4A B10A 37.8(2)
B2A B3A B4A B10A -62.9(3)
B8A B3A B4A B10A 0.2(3)
C1A B3A B4A B9A -134.1(3)
B2A B3A B4A B9A -100.7(3)
B8A B3A B4A B9A -37.5(2)
C1A B3A B4A B5A -32.7(2)
B9A B3A B4A B5A 101.4(3)
B2A B3A B4A B5A 0.7(3)
B8A B3A B4A B5A 63.8(3)
N1 C1A B5A B11A -150.7(3)
B6A C1A B5A B11A -40.2(2)
B2A C1A B5A B11A -3.1(3)
B3A C1A B5A B11A 66.3(3)
B4A C1A B5A B11A 102.0(3)
N1 C1A B5A B10A 147.3(3)
B6A C1A B5A B10A -102.2(3)
B2A C1A B5A B10A -65.1(3)
B3A C1A B5A B10A 4.4(3)
B4A C1A B5A B10A 40.0(2)
N1 C1A B5A B6A -110.5(3)
B2A C1A B5A B6A 37.1(3)
B3A C1A B5A B6A 106.5(3)
B4A C1A B5A B6A 142.2(3)
N1 C1A B5A B4A 107.3(3)
B6A C1A B5A B4A -142.2(3)
B2A C1A B5A B4A -105.1(3)
B3A C1A B5A B4A -35.7(3)
B10A B4A B5A C1A 133.7(3)
B9A B4A B5A C1A 96.2(3)
B3A B4A B5A C1A 32.7(2)
C1A B4A B5A B11A -96.1(3)
B10A B4A B5A B11A 37.6(2)
B9A B4A B5A B11A 0.1(3)
B3A B4A B5A B11A -63.4(3)
C1A B4A B5A B10A -133.7(3)
B9A B4A B5A B10A -37.4(2)
B3A B4A B5A B10A -101.0(3)
C1A B4A B5A B6A -33.1(2)
B10A B4A B5A B6A 100.5(3)
B9A B4A B5A B6A 63.1(3)
B3A B4A B5A B6A -0.4(3)
N1 C1A B6A B11A 147.7(3)
B2A C1A B6A B11A -102.0(3)
B3A C1A B6A B11A -65.6(3)
B5A C1A B6A B11A 40.3(2)
B4A C1A B6A B11A 3.8(3)
N1 C1A B6A B7A -149.3(3)
B2A C1A B6A B7A -39.0(2)
B3A C1A B6A B7A -2.6(3)
B5A C1A B6A B7A 103.2(3)
B4A C1A B6A B7A 66.7(3)
N1 C1A B6A B5A 107.5(3)
B2A C1A B6A B5A -142.3(3)
B3A C1A B6A B5A -105.8(3)
B4A C1A B6A B5A -36.5(2)
N1 C1A B6A B2A -110.3(3)
B3A C1A B6A B2A 36.4(3)
B5A C1A B6A B2A 142.3(3)
B4A C1A B6A B2A 105.8(3)
B11A B5A B6A C1A 133.6(3)
B10A B5A B6A C1A 96.1(3)
B4A B5A B6A C1A 33.4(2)
C1A B5A B6A B11A -133.6(3)
B10A B5A B6A B11A -37.4(2)
B4A B5A B6A B11A -100.2(3)
C1A B5A B6A B7A -96.3(3)
B11A B5A B6A B7A 37.3(2)
B10A B5A B6A B7A -0.1(3)
B4A B5A B6A B7A -62.9(3)
C1A B5A B6A B2A -33.3(2)
B11A B5A B6A B2A 100.2(3)
B10A B5A B6A B2A 62.8(3)
B4A B5A B6A B2A 0.0(3)
B7A B2A B6A C1A -134.9(3)
B8A B2A B6A C1A -96.7(3)
B3A B2A B6A C1A -33.2(2)
C1A B2A B6A B11A 96.6(3)
B7A B2A B6A B11A -38.3(2)
B8A B2A B6A B11A -0.1(3)
B3A B2A B6A B11A 63.4(3)
C1A B2A B6A B7A 134.9(3)
B8A B2A B6A B7A 38.2(2)
B3A B2A B6A B7A 101.7(3)
C1A B2A B6A B5A 33.6(2)
B7A B2A B6A B5A -101.4(3)
B8A B2A B6A B5A -63.2(3)
B3A B2A B6A B5A 0.4(3)
C1A B2A B7A B6A -38.4(2)
B8A B2A B7A B6A -137.7(3)
B3A B2A B7A B6A -100.0(3)
C1A B2A B7A B11A -0.5(3)
B8A B2A B7A B11A -99.8(3)
B3A B2A B7A B11A -62.2(3)
B6A B2A B7A B11A 37.9(2)
C1A B2A B7A B8A 99.3(3)
B3A B2A B7A B8A 37.7(2)
B6A B2A B7A B8A 137.7(3)
C1A B2A B7A B12A 62.2(3)
B8A B2A B7A B12A -37.1(2)
B3A B2A B7A B12A 0.5(3)
B6A B2A B7A B12A 100.6(3)
C1A B2A B7A Br1A -148.9(2)
B8A B2A B7A Br1A 111.8(3)
B3A B2A B7A Br1A 149.4(2)
B6A B2A B7A Br1A -110.6(3)
C1A B6A B7A B2A 38.6(2)
B11A B6A B7A B2A 137.4(3)
B5A B6A B7A B2A 100.5(3)
C1A B6A B7A B11A -98.7(3)
B5A B6A B7A B11A -36.9(2)
B2A B6A B7A B11A -137.4(3)
C1A B6A B7A B8A 0.9(3)
B11A B6A B7A B8A 99.6(3)
B5A B6A B7A B8A 62.8(3)
B2A B6A B7A B8A -37.7(2)
C1A B6A B7A B12A -62.0(3)
B11A B6A B7A B12A 36.7(2)
B5A B6A B7A B12A -0.1(3)
B2A B6A B7A B12A -100.6(3)
C1A B6A B7A Br1A 152.5(2)
B11A B6A B7A Br1A -108.7(3)
B5A B6A B7A Br1A -145.6(2)
B2A B6A B7A Br1A 113.9(3)
C1A B2A B8A B3A 39.7(2)
B7A B2A B8A B3A 138.2(3)
B6A B2A B8A B3A 100.5(3)
C1A B2A B8A B9A 2.5(3)
B7A B2A B8A B9A 101.0(3)
B3A B2A B8A B9A -37.2(2)
B6A B2A B8A B9A 63.3(3)
C1A B2A B8A B12A -61.0(3)
B7A B2A B8A B12A 37.5(2)
B3A B2A B8A B12A -100.6(3)
B6A B2A B8A B12A -0.2(3)
C1A B2A B8A B7A -98.5(3)
B3A B2A B8A B7A -138.2(3)
B6A B2A B8A B7A -37.7(2)
C1A B2A B8A Br2A 150.4(2)
B7A B2A B8A Br2A -111.1(3)
B3A B2A B8A Br2A 110.7(3)
B6A B2A B8A Br2A -148.8(2)
C1A B3A B8A B2A -39.5(2)
B9A B3A B8A B2A -138.3(3)
B4A B3A B8A B2A -101.0(3)
C1A B3A B8A B9A 98.8(3)
B2A B3A B8A B9A 138.3(3)
B4A B3A B8A B9A 37.3(2)
C1A B3A B8A B12A 61.3(3)
B9A B3A B8A B12A -37.6(2)
B2A B3A B8A B12A 100.7(3)
B4A B3A B8A B12A -0.3(3)
C1A B3A B8A B7A -2.3(3)
B9A B3A B8A B7A -101.2(3)
B2A B3A B8A B7A 37.1(2)
B4A B3A B8A B7A -63.9(3)
C1A B3A B8A Br2A -151.9(2)
B9A B3A B8A Br2A 109.3(3)
B2A B3A B8A Br2A -112.4(3)
B4A B3A B8A Br2A 146.6(2)
B6A B7A B8A B2A 38.3(2)
B11A B7A B8A B2A 101.1(3)
B12A B7A B8A B2A 138.1(3)
Br1A B7A B8A B2A -112.8(3)
B2A B7A B8A B3A -37.4(2)
B6A B7A B8A B3A 0.9(3)
B11A B7A B8A B3A 63.7(3)
B12A B7A B8A B3A 100.7(3)
Br1A B7A B8A B3A -150.2(2)
B2A B7A B8A B9A -100.5(3)
B6A B7A B8A B9A -62.2(3)
B11A B7A B8A B9A 0.6(3)
B12A B7A B8A B9A 37.6(2)
Br1A B7A B8A B9A 146.7(2)
B2A B7A B8A B12A -138.1(3)
B6A B7A B8A B12A -99.8(3)
B11A B7A B8A B12A -37.0(2)
Br1A B7A B8A B12A 109.1(3)
B2A B7A B8A Br2A 111.9(3)
B6A B7A B8A Br2A 150.2(2)
B11A B7A B8A Br2A -146.9(2)
B12A B7A B8A Br2A -110.0(3)
Br1A B7A B8A Br2A -0.9(4)
C1A B4A B9A B3A -39.4(2)
B10A B4A B9A B3A -138.1(3)
B5A B4A B9A B3A -100.9(3)
C1A B4A B9A B8A -1.7(3)
B10A B4A B9A B8A -100.5(3)
B3A B4A B9A B8A 37.6(2)
B5A B4A B9A B8A -63.3(3)
C1A B4A B9A B12A 61.7(3)
B10A B4A B9A B12A -37.1(2)
B3A B4A B9A B12A 101.0(3)
B5A B4A B9A B12A 0.1(3)
C1A B4A B9A B10A 98.7(3)
B3A B4A B9A B10A 138.1(3)
B5A B4A B9A B10A 37.2(2)
C1A B4A B9A Br3A -149.6(2)
B10A B4A B9A Br3A 111.7(3)
B3A B4A B9A Br3A -110.2(3)
B5A B4A B9A Br3A 148.9(2)
C1A B3A B9A B4A 39.5(2)
B2A B3A B9A B4A 100.9(3)
B8A B3A B9A B4A 138.0(3)
C1A B3A B9A B8A -98.5(3)
B2A B3A B9A B8A -37.2(2)
B4A B3A B9A B8A -138.0(3)
C1A B3A B9A B12A -60.9(3)
B2A B3A B9A B12A 0.4(3)
B8A B3A B9A B12A 37.6(2)
B4A B3A B9A B12A -100.4(3)
C1A B3A B9A B10A 2.2(3)
B2A B3A B9A B10A 63.6(3)
B8A B3A B9A B10A 100.7(3)
B4A B3A B9A B10A -37.3(2)
C1A B3A B9A Br3A 150.1(2)
B2A B3A B9A Br3A -148.5(2)
B8A B3A B9A Br3A -111.4(3)
B4A B3A B9A Br3A 110.6(3)
B2A B8A B9A B4A -0.5(3)
B3A B8A B9A B4A -37.8(2)
B12A B8A B9A B4A 100.1(3)
B7A B8A B9A B4A 62.5(3)
Br2A B8A B9A B4A -149.3(2)
B2A B8A B9A B3A 37.3(2)
B12A B8A B9A B3A 137.9(3)
B7A B8A B9A B3A 100.3(3)
Br2A B8A B9A B3A -111.5(3)
B2A B8A B9A B12A -100.6(3)
B3A B8A B9A B12A -137.9(3)
B7A B8A B9A B12A -37.6(2)
Br2A B8A B9A B12A 110.6(3)
B2A B8A B9A B10A -63.6(3)
B3A B8A B9A B10A -100.9(3)
B12A B8A B9A B10A 37.0(2)
B7A B8A B9A B10A -0.7(3)
Br2A B8A B9A B10A 147.6(2)
B2A B8A B9A Br3A 147.1(2)
B3A B8A B9A Br3A 109.7(3)
B12A B8A B9A Br3A -112.3(3)
B7A B8A B9A Br3A -150.0(2)
Br2A B8A B9A Br3A -1.7(4)
C1A B4A B10A B11A 2.1(3)
B9A B4A B10A B11A 100.9(3)
B3A B4A B10A B11A 63.5(3)
B5A B4A B10A B11A -37.7(2)
C1A B4A B10A B5A 39.8(2)
B9A B4A B10A B5A 138.6(3)
B3A B4A B10A B5A 101.1(3)
C1A B4A B10A B12A -61.5(3)
B9A B4A B10A B12A 37.4(2)
B3A B4A B10A B12A -0.1(3)
B5A B4A B10A B12A -101.2(3)
C1A B4A B10A B9A -98.8(3)
B3A B4A B10A B9A -37.5(2)
B5A B4A B10A B9A -138.6(3)
C1A B4A B10A Br4A 150.5(2)
B9A B4A B10A Br4A -110.7(3)
B3A B4A B10A Br4A -148.1(2)
B5A B4A B10A Br4A 110.8(3)
C1A B5A B10A B4A -39.7(2)
B11A B5A B10A B4A -137.8(3)
B6A B5A B10A B4A -100.4(3)
C1A B5A B10A B11A 98.1(3)
B6A B5A B10A B11A 37.3(2)
B4A B5A B10A B11A 137.8(3)
C1A B5A B10A B12A 61.0(3)
B11A B5A B10A B12A -37.0(2)
B6A B5A B10A B12A 0.3(3)
B4A B5A B10A B12A 100.7(3)
C1A B5A B10A B9A -2.7(3)
B11A B5A B10A B9A -100.7(3)
B6A B5A B10A B9A -63.4(3)
B4A B5A B10A B9A 37.0(2)
C1A B5A B10A Br4A -151.2(2)
B11A B5A B10A Br4A 110.8(3)
B6A B5A B10A Br4A 148.1(2)
B4A B5A B10A Br4A -111.5(3)
B3A B9A B10A B4A 37.7(2)
B8A B9A B10A B4A 101.2(3)
B12A B9A B10A B4A 138.3(3)
Br3A B9A B10A B4A -109.7(3)
B4A B9A B10A B11A -100.7(3)
B3A B9A B10A B11A -63.0(3)
B8A B9A B10A B11A 0.5(3)
B12A B9A B10A B11A 37.6(2)
Br3A B9A B10A B11A 149.6(2)
B4A B9A B10A B5A -37.3(2)
B3A B9A B10A B5A 0.3(3)
B8A B9A B10A B5A 63.8(3)
B12A B9A B10A B5A 100.9(3)
Br3A B9A B10A B5A -147.0(2)
B4A B9A B10A B12A -138.3(3)
B3A B9A B10A B12A -100.6(3)
B8A B9A B10A B12A -37.1(2)
Br3A B9A B10A B12A 112.1(3)
B4A B9A B10A Br4A 111.1(3)
B3A B9A B10A Br4A 148.8(2)
B8A B9A B10A Br4A -147.7(2)
B12A B9A B10A Br4A -110.6(3)
Br3A B9A B10A Br4A 1.4(4)
C1A B5A B11A B6A 39.4(2)
B10A B5A B11A B6A 138.0(3)
B4A B5A B11A B6A 100.6(3)
C1A B5A B11A B10A -98.6(3)
B6A B5A B11A B10A -138.0(3)
B4A B5A B11A B10A -37.4(2)
C1A B5A B11A B12A -61.5(3)
B10A B5A B11A B12A 37.1(2)
B6A B5A B11A B12A -100.9(3)
B4A B5A B11A B12A -0.3(3)
C1A B5A B11A B7A 2.5(3)
B10A B5A B11A B7A 101.1(3)
B6A B5A B11A B7A -36.9(2)
B4A B5A B11A B7A 63.8(3)
C1A B5A B11A Br5A 149.7(2)
B10A B5A B11A Br5A -111.7(3)
B6A B5A B11A Br5A 110.3(3)
B4A B5A B11A Br5A -149.0(2)
C1A B6A B11A B5A -40.0(2)
B7A B6A B11A B5A -138.8(3)
B2A B6A B11A B5A -101.1(3)
C1A B6A B11A B10A -2.2(3)
B7A B6A B11A B10A -101.1(3)
B5A B6A B11A B10A 37.8(2)
B2A B6A B11A B10A -63.3(3)
C1A B6A B11A B12A 61.5(3)
B7A B6A B11A B12A -37.4(3)
B5A B6A B11A B12A 101.5(3)
B2A B6A B11A B12A 0.3(3)
C1A B6A B11A B7A 98.8(3)
B5A B6A B11A B7A 138.8(3)
B2A B6A B11A B7A 37.7(2)
C1A B6A B11A Br5A -152.2(2)
B7A B6A B11A Br5A 108.9(3)
B5A B6A B11A Br5A -112.2(3)
B2A B6A B11A Br5A 146.6(2)
B4A B10A B11A B5A 38.0(2)
B12A B10A B11A B5A 138.7(3)
B9A B10A B11A B5A 101.2(3)
Br4A B10A B11A B5A -110.6(3)
B4A B10A B11A B6A 0.1(3)
B5A B10A B11A B6A -37.9(2)
B12A B10A B11A B6A 100.8(3)
B9A B10A B11A B6A 63.3(3)
Br4A B10A B11A B6A -148.5(2)
B4A B10A B11A B12A -100.8(3)
B5A B10A B11A B12A -138.7(3)
B9A B10A B11A B12A -37.6(2)
Br4A B10A B11A B12A 110.7(3)
B4A B10A B11A B7A -63.3(3)
B5A B10A B11A B7A -101.3(3)
B12A B10A B11A B7A 37.4(2)
B9A B10A B11A B7A -0.1(3)
Br4A B10A B11A B7A 148.1(2)
B4A B10A B11A Br5A 149.7(2)
B5A B10A B11A Br5A 111.7(3)
B12A B10A B11A Br5A -109.6(3)
B9A B10A B11A Br5A -147.1(2)
Br4A B10A B11A Br5A 1.1(4)
B2A B7A B11A B5A -1.3(3)
B6A B7A B11A B5A 37.2(2)
B8A B7A B11A B5A -64.2(3)
B12A B7A B11A B5A -101.3(3)
Br1A B7A B11A B5A 148.5(2)
B2A B7A B11A B6A -38.5(2)
B8A B7A B11A B6A -101.4(3)
B12A B7A B11A B6A -138.5(3)
Br1A B7A B11A B6A 111.3(3)
B2A B7A B11A B10A 62.6(3)
B6A B7A B11A B10A 101.1(3)
B8A B7A B11A B10A -0.3(3)
B12A B7A B11A B10A -37.3(2)
Br1A B7A B11A B10A -147.6(2)
B2A B7A B11A B12A 100.0(3)
B6A B7A B11A B12A 138.5(3)
B8A B7A B11A B12A 37.0(2)
Br1A B7A B11A B12A -110.2(3)
B2A B7A B11A Br5A -149.4(2)
B6A B7A B11A Br5A -110.9(3)
B8A B7A B11A Br5A 147.7(2)
B12A B7A B11A Br5A 110.6(3)
Br1A B7A B11A Br5A 0.4(4)
B4A B10A B12A B11A 100.9(3)
B5A B10A B12A B11A 36.9(2)
B9A B10A B12A B11A 138.1(3)
Br4A B10A B12A B11A -110.9(3)
B4A B10A B12A B8A -0.1(3)
B11A B10A B12A B8A -100.9(3)
B5A B10A B12A B8A -64.1(3)
B9A B10A B12A B8A 37.1(2)
Br4A B10A B12A B8A 148.1(2)
B4A B10A B12A B9A -37.2(2)
B11A B10A B12A B9A -138.1(3)
B5A B10A B12A B9A -101.2(3)
Br4A B10A B12A B9A 111.0(3)
B4A B10A B12A B7A 63.6(3)
B11A B10A B12A B7A -37.3(2)
B5A B10A B12A B7A -0.4(3)
B9A B10A B12A B7A 100.8(3)
Br4A B10A B12A B7A -148.2(2)
B4A B10A B12A Br6A -149.4(2)
B11A B10A B12A Br6A 109.7(3)
B5A B10A B12A Br6A 146.6(2)
B9A B10A B12A Br6A -112.2(3)
Br4A B10A B12A Br6A -1.2(4)
B5A B11A B12A B10A -37.2(2)
B6A B11A B12A B10A -101.3(3)
B7A B11A B12A B10A -138.4(3)
Br5A B11A B12A B10A 112.2(3)
B5A B11A B12A B8A 63.7(3)
B6A B11A B12A B8A -0.5(4)
B10A B11A B12A B8A 100.9(3)
B7A B11A B12A B8A -37.6(2)
Br5A B11A B12A B8A -146.9(2)
B5A B11A B12A B9A 0.4(3)
B6A B11A B12A B9A -63.8(3)
B10A B11A B12A B9A 37.5(2)
B7A B11A B12A B9A -100.9(3)
Br5A B11A B12A B9A 149.7(2)
B5A B11A B12A B7A 101.3(3)
B6A B11A B12A B7A 37.1(2)
B10A B11A B12A B7A 138.4(3)
Br5A B11A B12A B7A -109.4(3)
B5A B11A B12A Br6A -147.9(2)
B6A B11A B12A Br6A 147.9(2)
B10A B11A B12A Br6A -110.7(3)
B7A B11A B12A Br6A 110.9(3)
Br5A B11A B12A Br6A 1.5(4)
B2A B8A B12A B10A 63.7(3)
B3A B8A B12A B10A 0.2(3)
B9A B8A B12A B10A -37.2(2)
B7A B8A B12A B10A 100.8(3)
Br2A B8A B12A B10A -147.0(2)
B2A B8A B12A B11A 0.4(3)
B3A B8A B12A B11A -63.1(3)
B9A B8A B12A B11A -100.5(3)
B7A B8A B12A B11A 37.6(2)
Br2A B8A B12A B11A 149.7(2)
B2A B8A B12A B9A 100.9(3)
B3A B8A B12A B9A 37.4(2)
B7A B8A B12A B9A 138.1(3)
Br2A B8A B12A B9A -109.8(3)
B2A B8A B12A B7A -37.2(2)
B3A B8A B12A B7A -100.6(3)
B9A B8A B12A B7A -138.1(3)
Br2A B8A B12A B7A 112.1(3)
B2A B8A B12A Br6A -147.4(2)
B3A B8A B12A Br6A 149.2(2)
B9A B8A B12A Br6A 111.7(3)
B7A B8A B12A Br6A -110.2(3)
Br2A B8A B12A Br6A 2.0(4)
B4A B9A B12A B10A 37.1(2)
B3A B9A B12A B10A 100.9(3)
B8A B9A B12A B10A 138.5(3)
Br3A B9A B12A B10A -111.0(3)
B4A B9A B12A B11A -0.3(3)
B3A B9A B12A B11A 63.5(3)
B8A B9A B12A B11A 101.2(3)
B10A B9A B12A B11A -37.3(2)
Br3A B9A B12A B11A -148.3(2)
B4A B9A B12A B8A -101.4(3)
B3A B9A B12A B8A -37.6(2)
B10A B9A B12A B8A -138.5(3)
Br3A B9A B12A B8A 110.5(3)
B4A B9A B12A B7A -63.9(3)
B3A B9A B12A B7A -0.1(3)
B8A B9A B12A B7A 37.5(2)
B10A B9A B12A B7A -101.0(3)
Br3A B9A B12A B7A 148.0(2)
B4A B9A B12A Br6A 147.2(2)
B3A B9A B12A Br6A -149.0(2)
B8A B9A B12A Br6A -111.4(3)
B10A B9A B12A Br6A 110.1(3)
Br3A B9A B12A Br6A -0.9(4)
B2A B7A B12A B10A -63.9(3)
B6A B7A B12A B10A 0.3(3)
B11A B7A B12A B10A 37.1(2)
B8A B7A B12A B10A -101.0(3)
Br1A B7A B12A B10A 146.1(2)
B2A B7A B12A B11A -101.0(3)
B6A B7A B12A B11A -36.8(2)
B8A B7A B12A B11A -138.1(3)
Br1A B7A B12A B11A 109.0(3)
B2A B7A B12A B8A 37.2(2)
B6A B7A B12A B8A 101.4(3)
B11A B7A B12A B8A 138.1(3)
Br1A B7A B12A B8A -112.8(3)
B2A B7A B12A B9A -0.3(3)
B6A B7A B12A B9A 63.9(3)
B11A B7A B12A B9A 100.7(3)
B8A B7A B12A B9A -37.4(2)
Br1A B7A B12A B9A -150.3(2)
B2A B7A B12A Br6A 149.1(2)
B6A B7A B12A Br6A -146.7(2)
B11A B7A B12A Br6A -109.9(3)
B8A B7A B12A Br6A 112.0(3)
Br1A B7A B12A Br6A -0.8(4)
C2 N3 C1B B4B -43.3(4)
C4 N3 C1B B4B 136.2(3)
C2 N3 C1B B3B 30.5(5)
C4 N3 C1B B3B -150.0(3)
C2 N3 C1B B5B -115.3(4)
C4 N3 C1B B5B 64.2(4)
C2 N3 C1B B6B 173.9(3)
C4 N3 C1B B6B -6.5(4)
C2 N3 C1B B2B 103.0(4)
C4 N3 C1B B2B -77.4(4)
N3 C1B B2B B7B 147.0(3)
B4B C1B B2B B7B -65.3(3)
B3B C1B B2B B7B -102.0(3)
B5B C1B B2B B7B 4.3(3)
B6B C1B B2B B7B 40.0(2)
N3 C1B B2B B8B -150.7(3)
B4B C1B B2B B8B -2.9(3)
B3B C1B B2B B8B -39.7(2)
B5B C1B B2B B8B 66.6(3)
B6B C1B B2B B8B 102.3(3)
N3 C1B B2B B6B 107.0(3)
B4B C1B B2B B6B -105.3(3)
B3B C1B B2B B6B -142.0(3)
B5B C1B B2B B6B -35.7(3)
N3 C1B B2B B3B -111.0(3)
B4B C1B B2B B3B 36.7(3)
B5B C1B B2B B3B 106.3(3)
B6B C1B B2B B3B 142.0(3)
N3 C1B B3B B9B -148.8(3)
B4B C1B B3B B9B -39.4(2)
B5B C1B B3B B9B -2.3(3)
B6B C1B B3B B9B 66.7(3)
B2B C1B B3B B9B 103.1(3)
N3 C1B B3B B8B 148.4(3)
B4B C1B B3B B8B -102.2(3)
B5B C1B B3B B8B -65.1(3)
B6B C1B B3B B8B 3.8(3)
B2B C1B B3B B8B 40.2(2)
N3 C1B B3B B2B 108.1(3)
B4B C1B B3B B2B -142.5(3)
B5B C1B B3B B2B -105.3(3)
B6B C1B B3B B2B -36.4(3)
N3 C1B B3B B4B -109.4(3)
B5B C1B B3B B4B 37.1(3)
B6B C1B B3B B4B 106.1(3)
B2B C1B B3B B4B 142.5(3)
B7B B2B B3B C1B 96.4(3)
B8B B2B B3B C1B 134.1(3)
B6B B2B B3B C1B 33.5(2)
C1B B2B B3B B9B -96.3(3)
B7B B2B B3B B9B 0.1(3)
B8B B2B B3B B9B 37.7(2)
B6B B2B B3B B9B -62.9(3)
C1B B2B B3B B8B -134.1(3)
B7B B2B B3B B8B -37.6(2)
B6B B2B B3B B8B -100.6(3)
C1B B2B B3B B4B -33.1(2)
B7B B2B B3B B4B 63.3(3)
B8B B2B B3B B4B 100.9(3)
B6B B2B B3B B4B 0.3(3)
N3 C1B B4B B9B 150.3(3)
B3B C1B B4B B9B 39.3(2)
B5B C1B B4B B9B -102.5(3)
B6B C1B B4B B9B -66.0(3)
B2B C1B B4B B9B 2.8(3)
N3 C1B B4B B10B -147.1(3)
B3B C1B B4B B10B 101.9(3)
B5B C1B B4B B10B -39.8(2)
B6B C1B B4B B10B -3.4(3)
B2B C1B B4B B10B 65.5(3)
N3 C1B B4B B5B -107.2(3)
B3B C1B B4B B5B 141.8(3)
B6B C1B B4B B5B 36.5(3)
B2B C1B B4B B5B 105.3(3)
N3 C1B B4B B3B 111.0(3)
B5B C1B B4B B3B -141.8(3)
B6B C1B B4B B3B -105.3(3)
B2B C1B B4B B3B -36.4(3)
B9B B3B B4B C1B 134.6(3)
B8B B3B B4B C1B 97.2(3)
B2B B3B B4B C1B 33.5(2)
C1B B3B B4B B9B -134.6(3)
B8B B3B B4B B9B -37.4(2)
B2B B3B B4B B9B -101.1(3)
C1B B3B B4B B10B -96.8(3)
B9B B3B B4B B10B 37.8(3)
B8B B3B B4B B10B 0.4(3)
B2B B3B B4B B10B -63.3(3)
C1B B3B B4B B5B -33.8(2)
B9B B3B B4B B5B 100.8(3)
B8B B3B B4B B5B 63.4(3)
B2B B3B B4B B5B -0.3(3)
N3 C1B B5B B11B -147.3(3)
B4B C1B B5B B11B 102.4(3)
B3B C1B B5B B11B 65.1(3)
B6B C1B B5B B11B -39.8(2)
B2B C1B B5B B11B -4.1(3)
N3 C1B B5B B10B 150.1(3)
B4B C1B B5B B10B 39.9(2)
B3B C1B B5B B10B 2.5(4)
B6B C1B B5B B10B -102.3(3)
B2B C1B B5B B10B -66.7(3)
N3 C1B B5B B6B -107.6(3)
B4B C1B B5B B6B 142.2(3)
B3B C1B B5B B6B 104.8(3)
B2B C1B B5B B6B 35.6(3)
N3 C1B B5B B4B 110.3(3)
B3B C1B B5B B4B -37.3(3)
B6B C1B B5B B4B -142.2(3)
B2B C1B B5B B4B -106.5(3)
B9B B4B B5B C1B 96.3(3)
B10B B4B B5B C1B 134.1(3)
B3B B4B B5B C1B 33.6(2)
C1B B4B B5B B11B -96.7(3)
B9B B4B B5B B11B -0.4(3)
B10B B4B B5B B11B 37.4(3)
B3B B4B B5B B11B -63.1(3)
C1B B4B B5B B10B -134.1(3)
B9B B4B B5B B10B -37.8(2)
B3B B4B B5B B10B -100.6(3)
C1B B4B B5B B6B -33.5(2)
B9B B4B B5B B6B 62.8(3)
B10B B4B B5B B6B 100.7(3)
B3B B4B B5B B6B 0.1(3)
N3 C1B B6B B11B 147.5(3)
B4B C1B B6B B11B 3.0(3)
B3B C1B B6B B11B -66.8(3)
B5B C1B B6B B11B 39.6(2)
B2B C1B B6B B11B -103.3(3)
N3 C1B B6B B7B -149.3(3)
B4B C1B B6B B7B 66.2(3)
B3B C1B B6B B7B -3.6(3)
B5B C1B B6B B7B 102.8(3)
B2B C1B B6B B7B -40.1(2)
N3 C1B B6B B2B -109.2(3)
B4B C1B B6B B2B 106.3(3)
B3B C1B B6B B2B 36.5(3)
B5B C1B B6B B2B 142.9(3)
N3 C1B B6B B5B 107.9(3)
B4B C1B B6B B5B -36.6(3)
B3B C1B B6B B5B -106.4(3)
B2B C1B B6B B5B -142.9(3)
B7B B2B B6B C1B -133.9(3)
B8B B2B B6B C1B -96.0(3)
B3B B2B B6B C1B -33.3(2)
C1B B2B B6B B11B 96.3(3)
B7B B2B B6B B11B -37.6(3)
B8B B2B B6B B11B 0.3(3)
B3B B2B B6B B11B 63.0(3)
C1B B2B B6B B7B 133.9(3)
B8B B2B B6B B7B 37.9(2)
B3B B2B B6B B7B 100.6(3)
C1B B2B B6B B5B 33.0(2)
B7B B2B B6B B5B -100.9(3)
B8B B2B B6B B5B -63.0(3)
B3B B2B B6B B5B -0.3(3)
B11B B5B B6B C1B 134.4(3)
B10B B5B B6B C1B 96.5(3)
B4B B5B B6B C1B 33.3(2)
C1B B5B B6B B11B -134.4(3)
B10B B5B B6B B11B -37.9(2)
B4B B5B B6B B11B -101.1(3)
C1B B5B B6B B7B -96.7(3)
B11B B5B B6B B7B 37.6(2)
B10B B5B B6B B7B -0.2(3)
B4B B5B B6B B7B -63.4(3)
C1B B5B B6B B2B -33.2(2)
B11B B5B B6B B2B 101.2(3)
B10B B5B B6B B2B 63.3(3)
B4B B5B B6B B2B 0.1(3)
C1B B6B B7B B2B 39.8(2)
B11B B6B B7B B2B 138.6(3)
B5B B6B B7B B2B 101.5(3)
C1B B6B B7B B8B 1.8(3)
B11B B6B B7B B8B 100.6(3)
B2B B6B B7B B8B -38.0(2)
B5B B6B B7B B8B 63.4(3)
C1B B6B B7B B12B -61.7(3)
B11B B6B B7B B12B 37.0(2)
B2B B6B B7B B12B -101.6(3)
B5B B6B B7B B12B -0.1(3)
C1B B6B B7B B11B -98.7(3)
B2B B6B B7B B11B -138.6(3)
B5B B6B B7B B11B -37.1(2)
C1B B6B B7B Br1B 150.9(2)
B11B B6B B7B Br1B -110.4(3)
B2B B6B B7B Br1B 111.1(3)
B5B B6B B7B Br1B -147.5(2)
C1B B2B B7B B6B -39.5(2)
B8B B2B B7B B6B -137.5(3)
B3B B2B B7B B6B -100.3(3)
C1B B2B B7B B8B 98.1(3)
B6B B2B B7B B8B 137.5(3)
B3B B2B B7B B8B 37.3(2)
C1B B2B B7B B12B 61.2(3)
B8B B2B B7B B12B -36.9(2)
B6B B2B B7B B12B 100.6(3)
B3B B2B B7B B12B 0.4(3)
C1B B2B B7B B11B -2.6(3)
B8B B2B B7B B11B -100.6(3)
B6B B2B B7B B11B 36.9(2)
B3B B2B B7B B11B -63.4(3)
C1B B2B B7B Br1B -148.0(2)
B8B B2B B7B Br1B 113.9(3)
B6B B2B B7B Br1B -108.6(3)
B3B B2B B7B Br1B 151.2(2)
C1B B3B B8B B9B 98.3(3)
B2B B3B B8B B9B 138.2(3)
B4B B3B B8B B9B 37.1(2)
C1B B3B B8B B2B -39.9(2)
B9B B3B B8B B2B -138.2(3)
B4B B3B B8B B2B -101.1(3)
C1B B3B B8B B7B -2.5(3)
B9B B3B B8B B7B -100.8(3)
B2B B3B B8B B7B 37.4(2)
B4B B3B B8B B7B -63.7(3)
C1B B3B B8B B12B 61.2(3)
B9B B3B B8B B12B -37.1(2)
B2B B3B B8B B12B 101.0(3)
B4B B3B B8B B12B -0.1(3)
C1B B3B B8B Br2B -151.8(2)
B9B B3B B8B Br2B 109.9(3)
B2B B3B B8B Br2B -111.9(3)
B4B B3B B8B Br2B 147.0(2)
C1B B2B B8B B3B 39.0(2)
B7B B2B B8B B3B 137.9(3)
B6B B2B B8B B3B 100.2(3)
C1B B2B B8B B9B 1.8(3)
B7B B2B B8B B9B 100.6(3)
B6B B2B B8B B9B 62.9(3)
B3B B2B B8B B9B -37.3(2)
C1B B2B B8B B7B -98.9(3)
B6B B2B B8B B7B -37.7(2)
B3B B2B B8B B7B -137.9(3)
C1B B2B B8B B12B -62.0(3)
B7B B2B B8B B12B 36.9(2)
B6B B2B B8B B12B -0.9(3)
B3B B2B B8B B12B -101.1(3)
C1B B2B B8B Br2B 148.3(2)
B7B B2B B8B Br2B -112.9(3)
B6B B2B B8B Br2B -150.6(2)
B3B B2B B8B Br2B 109.2(3)
B6B B7B B8B B3B 0.4(3)
B2B B7B B8B B3B -37.8(2)
B12B B7B B8B B3B 101.2(3)
B11B B7B B8B B3B 63.4(3)
Br1B B7B B8B B3B -147.0(2)
B6B B7B B8B B9B -62.7(3)
B2B B7B B8B B9B -100.8(3)
B12B B7B B8B B9B 38.1(2)
B11B B7B B8B B9B 0.3(3)
Br1B B7B B8B B9B 149.9(2)
B6B B7B B8B B2B 38.1(2)
B12B B7B B8B B2B 138.9(3)
B11B B7B B8B B2B 101.1(3)
Br1B B7B B8B B2B -109.3(3)
B6B B7B B8B B12B -100.8(3)
B2B B7B B8B B12B -138.9(3)
B11B B7B B8B B12B -37.8(2)
Br1B B7B B8B B12B 111.8(3)
B6B B7B B8B Br2B 148.5(2)
B2B B7B B8B Br2B 110.3(3)
B12B B7B B8B Br2B -110.7(3)
B11B B7B B8B Br2B -148.5(2)
Br1B B7B B8B Br2B 1.1(4)
C1B B3B B9B B4B 38.8(2)
B8B B3B B9B B4B 138.4(3)
B2B B3B B9B B4B 100.9(3)
C1B B3B B9B B8B -99.6(3)
B2B B3B B9B B8B -37.6(2)
B4B B3B B9B B8B -138.4(3)
C1B B3B B9B B10B 1.0(3)
B8B B3B B9B B10B 100.6(3)
B2B B3B B9B B10B 63.1(3)
B4B B3B B9B B10B -37.8(3)
C1B B3B B9B B12B -62.6(3)
B8B B3B B9B B12B 37.0(2)
B2B B3B B9B B12B -0.5(3)
B4B B3B B9B B12B -101.4(3)
C1B B3B B9B Br3B 148.4(2)
B8B B3B B9B Br3B -111.9(3)
B2B B3B B9B Br3B -149.5(2)
B4B B3B B9B Br3B 109.6(3)
C1B B4B B9B B3B -38.8(2)
B10B B4B B9B B3B -137.8(3)
B5B B4B B9B B3B -100.3(3)
C1B B4B B9B B8B -1.5(3)
B10B B4B B9B B8B -100.5(3)
B5B B4B B9B B8B -63.0(3)
B3B B4B B9B B8B 37.3(2)
C1B B4B B9B B10B 99.0(3)
B5B B4B B9B B10B 37.5(2)
B3B B4B B9B B10B 137.8(3)
C1B B4B B9B B12B 62.2(3)
B10B B4B B9B B12B -36.8(2)
B5B B4B B9B B12B 0.7(3)
B3B B4B B9B B12B 101.1(3)
C1B B4B B9B Br3B -149.5(2)
B10B B4B B9B Br3B 111.5(3)
B5B B4B B9B Br3B 149.0(2)
B3B B4B B9B Br3B -110.7(3)
B2B B8B B9B B3B 37.6(2)
B7B B8B B9B B3B 100.6(3)
B12B B8B B9B B3B 138.7(3)
Br2B B8B B9B B3B -109.4(3)
B3B B8B B9B B4B -37.8(2)
B2B B8B B9B B4B -0.2(3)
B7B B8B B9B B4B 62.9(3)
B12B B8B B9B B4B 100.9(3)
Br2B B8B B9B B4B -147.2(2)
B3B B8B B9B B10B -101.3(3)
B2B B8B B9B B10B -63.7(3)
B7B B8B B9B B10B -0.7(3)
B12B B8B B9B B10B 37.4(2)
Br2B B8B B9B B10B 149.2(2)
B3B B8B B9B B12B -138.7(3)
B2B B8B B9B B12B -101.1(3)
B7B B8B B9B B12B -38.1(2)
Br2B B8B B9B B12B 111.9(3)
B3B B8B B9B Br3B 109.3(3)
B2B B8B B9B Br3B 146.9(2)
B7B B8B B9B Br3B -150.1(2)
B12B B8B B9B Br3B -112.0(3)
Br2B B8B B9B Br3B -0.1(4)
C1B B5B B10B B11B 99.2(3)
B6B B5B B10B B11B 37.7(2)
B4B B5B B10B B11B 138.3(3)
C1B B5B B10B B4B -39.1(2)
B11B B5B B10B B4B -138.3(3)
B6B B5B B10B B4B -100.6(3)
C1B B5B B10B B9B -1.7(3)
B11B B5B B10B B9B -100.9(3)
B6B B5B B10B B9B -63.2(3)
B4B B5B B10B B9B 37.4(2)
C1B B5B B10B B12B 61.9(3)
B11B B5B B10B B12B -37.2(2)
B6B B5B B10B B12B 0.5(3)
B4B B5B B10B B12B 101.1(3)
C1B B5B B10B Br4B -150.3(2)
B11B B5B B10B Br4B 110.6(3)
B6B B5B B10B Br4B 148.2(2)
B4B B5B B10B Br4B -111.1(3)
C1B B4B B10B B5B 39.5(2)
B9B B4B B10B B5B 137.9(3)
B3B B4B B10B B5B 100.5(3)
C1B B4B B10B B11B 2.3(3)
B9B B4B B10B B11B 100.8(3)
B5B B4B B10B B11B -37.1(2)
B3B B4B B10B B11B 63.4(3)
C1B B4B B10B B9B -98.4(3)
B5B B4B B10B B9B -137.9(3)
B3B B4B B10B B9B -37.4(2)
C1B B4B B10B B12B -61.6(3)
B9B B4B B10B B12B 36.8(2)
B5B B4B B10B B12B -101.1(3)
B3B B4B B10B B12B -0.5(3)
C1B B4B B10B Br4B 149.4(2)
B9B B4B B10B Br4B -112.2(3)
B5B B4B B10B Br4B 110.0(3)
B3B B4B B10B Br4B -149.5(2)
B3B B9B B10B B5B 0.4(4)
B4B B9B B10B B5B -37.8(3)
B8B B9B B10B B5B 63.8(3)
B12B B9B B10B B5B 101.2(3)
Br3B B9B B10B B5B -146.6(2)
B3B B9B B10B B11B -62.6(3)
B4B B9B B10B B11B -100.8(3)
B8B B9B B10B B11B 0.8(3)
B12B B9B B10B B11B 38.2(2)
Br3B B9B B10B B11B 150.4(2)
B3B B9B B10B B4B 38.2(3)
B8B B9B B10B B4B 101.6(3)
B12B B9B B10B B4B 139.0(3)
Br3B B9B B10B B4B -108.8(3)
B3B B9B B10B B12B -100.8(3)
B4B B9B B10B B12B -139.0(3)
B8B B9B B10B B12B -37.4(2)
Br3B B9B B10B B12B 112.2(3)
B3B B9B B10B Br4B 148.2(2)
B4B B9B B10B Br4B 110.0(3)
B8B B9B B10B Br4B -148.4(2)
B12B B9B B10B Br4B -111.0(3)
Br3B B9B B10B Br4B 1.2(4)
C1B B5B B11B B6B 39.3(2)
B10B B5B B11B B6B 137.7(3)
B4B B5B B11B B6B 100.4(3)
C1B B5B B11B B10B -98.4(3)
B6B B5B B11B B10B -137.7(3)
B4B B5B B11B B10B -37.3(2)
C1B B5B B11B B7B 2.3(3)
B10B B5B B11B B7B 100.6(3)
B6B B5B B11B B7B -37.1(2)
B4B B5B B11B B7B 63.4(3)
C1B B5B B11B B12B -61.2(3)
B10B B5B B11B B12B 37.1(2)
B6B B5B B11B B12B -100.6(3)
B4B B5B B11B B12B -0.1(4)
C1B B5B B11B Br5B 151.2(2)
B10B B5B B11B Br5B -110.4(3)
B6B B5B B11B Br5B 111.9(3)
B4B B5B B11B Br5B -147.6(2)
C1B B6B B11B B5B -39.2(2)
B7B B6B B11B B5B -138.4(3)
B2B B6B B11B B5B -101.3(3)
C1B B6B B11B B10B -1.3(3)
B7B B6B B11B B10B -100.5(3)
B2B B6B B11B B10B -63.3(3)
B5B B6B B11B B10B 37.9(2)
C1B B6B B11B B7B 99.2(3)
B2B B6B B11B B7B 37.2(2)
B5B B6B B11B B7B 138.4(3)
C1B B6B B11B B12B 62.3(3)
B7B B6B B11B B12B -36.9(2)
B2B B6B B11B B12B 0.3(3)
B5B B6B B11B B12B 101.6(3)
C1B B6B B11B Br5B -148.4(2)
B7B B6B B11B Br5B 112.4(3)
B2B B6B B11B Br5B 149.6(2)
B5B B6B B11B Br5B -109.1(3)
B4B B10B B11B B5B 37.5(2)
B9B B10B B11B B5B 100.5(3)
B12B B10B B11B B5B 138.7(3)
Br4B B10B B11B B5B -109.7(3)
B5B B10B B11B B6B -38.1(2)
B4B B10B B11B B6B -0.6(3)
B9B B10B B11B B6B 62.4(3)
B12B B10B B11B B6B 100.5(3)
Br4B B10B B11B B6B -147.8(2)
B5B B10B B11B B7B -101.2(3)
B4B B10B B11B B7B -63.7(3)
B9B B10B B11B B7B -0.6(3)
B12B B10B B11B B7B 37.5(2)
Br4B B10B B11B B7B 149.1(2)
B5B B10B B11B B12B -138.7(3)
B4B B10B B11B B12B -101.2(3)
B9B B10B B11B B12B -38.1(2)
Br4B B10B B11B B12B 111.7(3)
B5B B10B B11B Br5B 109.4(3)
B4B B10B B11B Br5B 146.8(2)
B9B B10B B11B Br5B -150.1(2)
B12B B10B B11B Br5B -112.0(3)
Br4B B10B B11B Br5B -0.3(4)
B6B B7B B11B B5B 37.5(2)
B2B B7B B11B B5B 0.2(3)
B8B B7B B11B B5B -63.4(3)
B12B B7B B11B B5B -101.2(3)
Br1B B7B B11B B5B 145.8(2)
B2B B7B B11B B6B -37.3(2)
B8B B7B B11B B6B -100.9(3)
B12B B7B B11B B6B -138.7(3)
Br1B B7B B11B B6B 108.3(3)
B6B B7B B11B B10B 101.1(3)
B2B B7B B11B B10B 63.8(3)
B8B B7B B11B B10B 0.2(3)
B12B B7B B11B B10B -37.6(2)
Br1B B7B B11B B10B -150.6(2)
B6B B7B B11B B12B 138.7(3)
B2B B7B B11B B12B 101.4(3)
B8B B7B B11B B12B 37.8(2)
Br1B B7B B11B B12B -113.0(3)
B6B B7B B11B Br5B -110.3(3)
B2B B7B B11B Br5B -147.6(2)
B8B B7B B11B Br5B 148.8(2)
B12B B7B B11B Br5B 111.0(3)
Br1B B7B B11B Br5B -2.0(4)
B3B B8B B12B B10B -0.3(3)
B9B B8B B12B B10B -37.1(2)
B2B B8B B12B B10B 63.7(3)
B7B B8B B12B B10B 100.3(3)
Br2B B8B B12B B10B -146.6(2)
B3B B8B B12B B7B -100.6(3)
B9B B8B B12B B7B -137.5(3)
B2B B8B B12B B7B -36.6(2)
Br2B B8B B12B B7B 113.0(3)
B3B B8B B12B B9B 36.9(2)
B2B B8B B12B B9B 100.8(3)
B7B B8B B12B B9B 137.5(3)
Br2B B8B B12B B9B -109.5(3)
B3B B8B B12B B11B -62.9(3)
B9B B8B B12B B11B -99.8(3)
B2B B8B B12B B11B 1.0(3)
B7B B8B B12B B11B 37.7(2)
Br2B B8B B12B B11B 150.7(2)
B3B B8B B12B Br6B 148.8(2)
B9B B8B B12B Br6B 111.9(3)
B2B B8B B12B Br6B -147.2(2)
B7B B8B B12B Br6B -110.6(3)
Br2B B8B B12B Br6B 2.5(4)
B5B B10B B12B B8B -63.5(3)
B11B B10B B12B B8B -100.4(3)
B4B B10B B12B B8B 0.5(3)
B9B B10B B12B B8B 37.1(2)
Br4B B10B B12B B8B 149.2(2)
B5B B10B B12B B7B -0.5(3)
B11B B10B B12B B7B -37.4(2)
B4B B10B B12B B7B 63.5(3)
B9B B10B B12B B7B 100.0(3)
Br4B B10B B12B B7B -147.8(2)
B5B B10B B12B B9B -100.6(3)
B11B B10B B12B B9B -137.4(3)
B4B B10B B12B B9B -36.6(2)
Br4B B10B B12B B9B 112.2(3)
B5B B10B B12B B11B 36.9(2)
B4B B10B B12B B11B 100.9(3)
B9B B10B B12B B11B 137.4(3)
Br4B B10B B12B B11B -110.4(3)
B5B B10B B12B Br6B 147.7(2)
B11B B10B B12B Br6B 110.8(3)
B4B B10B B12B Br6B -148.3(2)
B9B B10B B12B Br6B -111.8(3)
Br4B B10B B12B Br6B 0.4(4)
B6B B7B B12B B8B 101.0(3)
B2B B7B B12B B8B 36.9(2)
B11B B7B B12B B8B 137.7(3)
Br1B B7B B12B B8B -113.1(3)
B6B B7B B12B B10B 0.4(3)
B2B B7B B12B B10B -63.6(3)
B8B B7B B12B B10B -100.6(3)
B11B B7B B12B B10B 37.1(2)
Br1B B7B B12B B10B 146.3(2)
B6B B7B B12B B9B 63.3(3)
B2B B7B B12B B9B -0.7(3)
B8B B7B B12B B9B -37.6(2)
B11B B7B B12B B9B 100.1(3)
Br1B B7B B12B B9B -150.8(2)
B6B B7B B12B B11B -36.8(2)
B2B B7B B12B B11B -100.8(3)
B8B B7B B12B B11B -137.7(3)
Br1B B7B B12B B11B 109.2(3)
B6B B7B B12B Br6B -148.1(2)
B2B B7B B12B Br6B 147.8(2)
B8B B7B B12B Br6B 110.9(3)
B11B B7B B12B Br6B -111.4(3)
Br1B B7B B12B Br6B -2.2(4)
B3B B9B B12B B8B -36.9(2)
B4B B9B B12B B8B -101.5(3)
B10B B9B B12B B8B -138.2(3)
Br3B B9B B12B B8B 111.3(3)
B3B B9B B12B B10B 101.3(3)
B4B B9B B12B B10B 36.7(2)
B8B B9B B12B B10B 138.2(3)
Br3B B9B B12B B10B -110.5(3)
B3B B9B B12B B7B 0.7(3)
B4B B9B B12B B7B -63.8(3)
B8B B9B B12B B7B 37.7(2)
B10B B9B B12B B7B -100.6(3)
Br3B B9B B12B B7B 148.9(2)
B3B B9B B12B B11B 63.8(3)
B4B B9B B12B B11B -0.8(3)
B8B B9B B12B B11B 100.7(3)
B10B B9B B12B B11B -37.5(2)
Br3B B9B B12B B11B -148.0(2)
B3B B9B B12B Br6B -147.3(2)
B4B B9B B12B Br6B 148.1(2)
B8B B9B B12B Br6B -110.4(3)
B10B B9B B12B Br6B 111.3(3)
Br3B B9B B12B Br6B 0.9(4)
B5B B11B B12B B8B 63.3(3)
B6B B11B B12B B8B -0.8(3)
B10B B11B B12B B8B 100.5(3)
B7B B11B B12B B8B -37.6(2)
Br5B B11B B12B B8B -150.0(2)
B5B B11B B12B B10B -37.1(2)
B6B B11B B12B B10B -101.3(3)
B7B B11B B12B B10B -138.0(3)
Br5B B11B B12B B10B 109.6(3)
B5B B11B B12B B7B 100.9(3)
B6B B11B B12B B7B 36.7(2)
B10B B11B B12B B7B 138.0(3)
Br5B B11B B12B B7B -112.4(3)
B5B B11B B12B B9B 0.6(3)
B6B B11B B12B B9B -63.6(3)
B10B B11B B12B B9B 37.7(2)
B7B B11B B12B B9B -100.3(3)
Br5B B11B B12B B9B 147.3(3)
B5B B11B B12B Br6B -148.6(2)
B6B B11B B12B Br6B 147.3(2)
B10B B11B B12B Br6B -111.4(3)
B7B B11B B12B Br6B 110.6(3)
Br5B B11B B12B Br6B -1.9(4)
C8C C1C C2C C7C -34.9(5)
C14C C1C C2C C7C 145.2(3)
C8C C1C C2C C3C 145.2(3)
C14C C1C C2C C3C -34.7(5)
C7C C2C C3C C4C -0.5(5)
C1C C2C C3C C4C 179.4(3)
C2C C3C C4C C5C -0.1(6)
C3C C4C C5C C6C 0.8(6)
C4C C5C C6C C7C -0.8(6)
C5C C6C C7C C2C 0.2(5)
C3C C2C C7C C6C 0.5(5)
C1C C2C C7C C6C -179.5(3)
C14C C1C C8C C9C 149.3(3)
C2C C1C C8C C9C -30.6(5)
C14C C1C C8C C13C -28.6(5)
C2C C1C C8C C13C 151.5(3)
C13C C8C C9C C10C 0.9(5)
C1C C8C C9C C10C -177.1(3)
C8C C9C C10C C11C 0.4(6)
C9C C10C C11C C12C -1.5(6)
C10C C11C C12C C13C 1.3(6)
C11C C12C C13C C8C 0.0(6)
C9C C8C C13C C12C -1.1(5)
C1C C8C C13C C12C 176.9(4)
C8C C1C C14C C15C -30.1(5)
C2C C1C C14C C15C 149.8(3)
C8C C1C C14C C19C 149.2(3)
C2C C1C C14C C19C -30.9(5)
C19C C14C C15C C16C -0.8(6)
C1C C14C C15C C16C 178.5(4)
C14C C15C C16C C17C 0.7(6)
C15C C16C C17C C18C -0.5(7)
C16C C17C C18C C19C 0.4(7)
C17C C18C C19C C14C -0.5(6)
C15C C14C C19C C18C 0.7(5)
C1C C14C C19C C18C -178.6(3)
